data_7023554
loop_
_publ_author_name
'Ishizuka, Tomoya'
'Sankar, Muniappan'
'Kojima, Takahiko'

_publ_section_title
;
 Control of the spatial arrangements of supramolecular networks based on
 saddle-distorted porphyrins by intermolecular hydrogen bonding.
;
_journal_issue 45
_journal_name_full 'Dalton transactions (Cambridge, England : 2003)'
_journal_page_first 16073
_journal_page_last 16079
_journal_paper_doi 10.1039/c3dt51467f
_journal_volume 42
_journal_year 2013
_chemical_formula_sum 'C210 H160 N10 O12 Zn2'
_chemical_formula_weight 3146.21
_chemical_name_systematic
;
 ?
;
_space_group_crystal_system triclinic
_space_group_IT_number 2
_space_group_name_Hall '-P 1'
_space_group_name_H-M_alt 'P -1'
_symmetry_space_group_name_Hall '-P 1'
_symmetry_space_group_name_H-M 'P -1'
_atom_sites_solution_hydrogens geom
_audit_creation_method SHELXL-97
_cell_angle_alpha 83.030(5)
_cell_angle_beta 79.946(6)
_cell_angle_gamma 89.807(6)
_cell_formula_units_Z 2
_cell_length_a 21.250(8)
_cell_length_b 21.596(8)
_cell_length_c 22.033(8)
_cell_measurement_reflns_used 233
_cell_measurement_temperature 120(2)
_cell_measurement_theta_max 17.8423
_cell_measurement_theta_min 2.8114
_cell_volume 9881(6)
_computing_cell_refinement 'SAINT V7.68A (Bruker AXS, 2009)'
_computing_data_collection 'APEX2 v2009.11-0'
_computing_data_reduction 'SAINT V7.68A (Bruker AXS, 2009)'
_computing_molecular_graphics 'ORTEP-3 for windows 2.02'
_computing_publication_material 'Mercury 3.1'
_computing_structure_refinement 'SHELXS-97 (Sheldrick, 2008)'
_computing_structure_solution 'SHELXS-97 (Sheldrick, 2008)'
_diffrn_ambient_temperature 120(2)
_diffrn_measured_fraction_theta_full 0.501
_diffrn_measured_fraction_theta_max 0.973
_diffrn_measurement_device_type 'Bruker APEXII CCD diffractometer'
_diffrn_measurement_method '2q scan'
_diffrn_radiation_type MoK\a
_diffrn_radiation_wavelength 0.71073
_diffrn_reflns_av_R_equivalents 0.0551
_diffrn_reflns_av_unetI/netI 0.1252
_diffrn_reflns_Laue_measured_fraction_full 0.501
_diffrn_reflns_Laue_measured_fraction_max 0.973
_diffrn_reflns_limit_h_max 15
_diffrn_reflns_limit_h_min -20
_diffrn_reflns_limit_k_max 19
_diffrn_reflns_limit_k_min -20
_diffrn_reflns_limit_l_max 17
_diffrn_reflns_limit_l_min -21
_diffrn_reflns_number 28400
_diffrn_reflns_point_group_measured_fraction_full 0.501
_diffrn_reflns_point_group_measured_fraction_max 0.973
_diffrn_reflns_theta_full 25.242
_diffrn_reflns_theta_max 19.983
_diffrn_reflns_theta_min 1.232
_exptl_absorpt_coefficient_mu 0.300
_exptl_absorpt_correction_T_max 0.7448
_exptl_absorpt_correction_T_min 0.6287
_exptl_absorpt_correction_type multi-scan
_exptl_absorpt_process_details 'SADABS V2008/1 (Bruker AXS)'
_exptl_crystal_colour red
_exptl_crystal_density_diffrn 1.058
_exptl_crystal_description prism
_exptl_crystal_F_000 3292
_exptl_crystal_size_max 0.210
_exptl_crystal_size_mid 0.180
_exptl_crystal_size_min 0.070
_refine_diff_density_max 0.663
_refine_diff_density_min -0.425
_refine_diff_density_rms 0.081
_refine_ls_extinction_method none
_refine_ls_goodness_of_fit_ref 0.925
_refine_ls_hydrogen_treatment constr
_refine_ls_matrix_type full
_refine_ls_number_parameters 2111
_refine_ls_number_reflns 17931
_refine_ls_number_restraints 145
_refine_ls_restrained_S_all 0.926
_refine_ls_R_factor_all 0.1168
_refine_ls_R_factor_gt 0.0794
_refine_ls_shift/su_max 0.001
_refine_ls_shift/su_mean 0.000
_refine_ls_structure_factor_coef Fsqd
_refine_ls_weighting_details 'w=1/[\s^2^(Fo^2^)+(0.1364P)^2^] where P=(Fo^2^+2Fc^2^)/3'
_refine_ls_weighting_scheme calc
_refine_ls_wR_factor_gt 0.2014
_refine_ls_wR_factor_ref 0.2184
_reflns_Friedel_coverage 0.000
_reflns_number_gt 10489
_reflns_number_total 17931
_reflns_threshold_expression 'I > 2\s(I)'
_cod_data_source_file c3dt51467f.txt
_cod_data_source_block ishi33
_cod_database_code 7023554
_shelx_space_group_comment
;
The symmetry employed for this shelxl refinement is uniquely defined
by the following loop, which should always be used as a source of
symmetry information in preference to the above space-group names.
They are only intended as comments.
;
_shelx_estimated_absorpt_t_min 0.940
_shelx_estimated_absorpt_t_max 0.979

loop_
_space_group_symop_operation_xyz
'x, y, z'
'-x, -y, -z'

loop_
_atom_site_label
_atom_site_type_symbol
_atom_site_fract_x
_atom_site_fract_y
_atom_site_fract_z
_atom_site_U_iso_or_equiv
_atom_site_adp_type
_atom_site_occupancy
_atom_site_site_symmetry_order
_atom_site_calc_flag
_atom_site_refinement_flags_posn
_atom_site_refinement_flags_adp
Zn1 Zn 0.78305(4) 0.30702(4) 0.23144(4) 0.0277(3) Uani 1 1 d . .
Zn2 Zn 0.69113(4) 0.19174(4) 0.75496(4) 0.0271(3) Uani 1 1 d . .
O1 O 0.7877(3) 0.6939(2) 0.3388(3) 0.0594(18) Uani 1 1 d . .
H1 H 0.7644 0.7213 0.3244 0.089 Uiso 1 1 calc R U
O2 O 0.3519(3) 0.2980(2) 0.2653(3) 0.0540(17) Uani 1 1 d . .
H2 H 0.3376 0.3263 0.2422 0.081 Uiso 1 1 calc R U
O3 O 0.8047(3) -0.1116(2) 0.2232(3) 0.0575(17) Uani 1 1 d . .
H164 H 0.8421 -0.1232 0.2112 0.086 Uiso 1 1 calc R U
O4 O 1.2154(3) 0.3492(3) 0.1480(3) 0.0674(19) Uani 1 1 d . .
H165 H 1.2303 0.3417 0.1118 0.101 Uiso 1 1 calc R U
O5 O 0.7021(3) 0.6054(2) 0.7906(4) 0.070(2) Uani 1 1 d . .
H166 H 0.7215 0.6131 0.8190 0.105 Uiso 1 1 calc R U
O6 O 0.2730(3) 0.2054(2) 0.7180(3) 0.0476(16) Uani 1 1 d . .
H6 H 0.2499 0.1775 0.7413 0.071 Uiso 1 1 calc R U
O7 O 0.7350(3) -0.2058(2) 0.6779(3) 0.0472(15) Uani 1 1 d . .
H7 H 0.7055 -0.2313 0.6949 0.071 Uiso 1 1 calc R U
O8 O 1.0954(3) 0.1629(3) 0.8400(3) 0.070(2) Uani 1 1 d . .
H163 H 1.0973 0.1787 0.8726 0.105 Uiso 1 1 calc R U
O10 O 0.7553(5) -0.1041(4) 0.4557(4) 0.116(3) Uani 1 1 d . .
C215 C 0.5908(6) 0.1426(6) 0.4296(6) 0.094(4) Uani 1 1 d . .
H161 H 0.5457 0.1518 0.4267 0.113 Uiso 1 1 calc R U
H162 H 0.6093 0.1760 0.4485 0.113 Uiso 1 1 calc R U
O12 O 0.5765(7) 0.3348(6) 0.5688(6) 0.194(5) Uani 1 1 d . .
O13 O 0.7213(9) 0.3735(7) 1.0605(9) 0.252(8) Uani 1 1 d . .
N1 N 0.8470(3) 0.3802(3) 0.2150(3) 0.0279(16) Uani 1 1 d . .
N2 N 0.7091(3) 0.3709(3) 0.2357(3) 0.0338(17) Uani 1 1 d . .
N3 N 0.7207(3) 0.2392(3) 0.2168(3) 0.0268(16) Uani 1 1 d . .
N4 N 0.8574(3) 0.2487(3) 0.2063(3) 0.0311(16) Uani 1 1 d . U
N5 N 0.7555(3) 0.2533(3) 0.7784(3) 0.0266(16) Uani 1 1 d . .
N6 N 0.6227(3) 0.2562(3) 0.7695(2) 0.0220(15) Uani 1 1 d . U
N7 N 0.6215(3) 0.1254(3) 0.7541(3) 0.0259(16) Uani 1 1 d . .
N8 N 0.7527(3) 0.1215(3) 0.7719(3) 0.0267(16) Uani 1 1 d . U
N9 N 0.7782(3) 0.2866(3) 0.3281(3) 0.0291(17) Uani 1 1 d . U
N10 N 0.7194(3) 0.2106(3) 0.6555(3) 0.0306(17) Uani 1 1 d . U
C1 C 0.9106(4) 0.3792(4) 0.1924(3) 0.029(2) Uani 1 1 d . .
C2 C 0.9352(4) 0.4416(4) 0.1716(3) 0.031(2) Uani 1 1 d . .
C3 C 0.8845(4) 0.4811(4) 0.1853(3) 0.028(2) Uani 1 1 d . U
C4 C 0.8308(4) 0.4416(4) 0.2142(3) 0.0232(19) Uani 1 1 d . .
C5 C 0.7717(4) 0.4635(3) 0.2446(3) 0.032(2) Uani 1 1 d . .
C6 C 0.7141(4) 0.4274(3) 0.2586(3) 0.027(2) Uani 1 1 d . .
C7 C 0.6530(4) 0.4406(4) 0.2956(4) 0.037(2) Uani 1 1 d . .
C8 C 0.6106(4) 0.3937(3) 0.2928(3) 0.030(2) Uani 1 1 d . .
C9 C 0.6468(4) 0.3515(3) 0.2526(4) 0.033(2) Uani 1 1 d . .
C10 C 0.6219(4) 0.2986(4) 0.2310(3) 0.036(2) Uani 1 1 d . .
C11 C 0.6594(4) 0.2498(3) 0.2084(3) 0.0213(18) Uani 1 1 d . .
C12 C 0.6379(4) 0.2008(3) 0.1771(3) 0.028(2) Uani 1 1 d . U
C13 C 0.6853(4) 0.1583(3) 0.1727(3) 0.0230(19) Uani 1 1 d . .
C14 C 0.7375(4) 0.1812(3) 0.1993(3) 0.028(2) Uani 1 1 d . .
C15 C 0.7940(4) 0.1524(3) 0.2107(3) 0.026(2) Uani 1 1 d . .
C16 C 0.8487(4) 0.1853(4) 0.2217(3) 0.030(2) Uani 1 1 d . .
C17 C 0.9039(4) 0.1601(4) 0.2487(4) 0.033(2) Uani 1 1 d . .
C18 C 0.9450(4) 0.2090(4) 0.2436(4) 0.035(2) Uani 1 1 d . .
C19 C 0.9172(4) 0.2637(4) 0.2127(3) 0.029(2) Uani 1 1 d . .
C20 C 0.9462(4) 0.3248(4) 0.1975(3) 0.032(2) Uani 1 1 d . .
C21 C 0.9977(4) 0.4630(4) 0.1328(4) 0.038(2) Uani 1 1 d . .
C22 C 1.0384(5) 0.5006(5) 0.1548(5) 0.072(3) Uani 1 1 d . .
H9 H 1.0260 0.5098 0.1962 0.086 Uiso 1 1 calc R U
C23 C 1.0958(8) 0.5263(7) 0.1222(9) 0.119(5) Uani 1 1 d . .
H10 H 1.1210 0.5540 0.1388 0.142 Uiso 1 1 calc R U
C24 C 1.1136(7) 0.5086(8) 0.0640(11) 0.127(7) Uani 1 1 d . .
H11 H 1.1535 0.5238 0.0404 0.152 Uiso 1 1 calc R U
C25 C 1.0769(8) 0.4700(7) 0.0374(6) 0.106(5) Uani 1 1 d . .
H12 H 1.0916 0.4585 -0.0028 0.128 Uiso 1 1 calc R U
C26 C 1.0161(6) 0.4480(4) 0.0728(5) 0.071(3) Uani 1 1 d . .
H13 H 0.9886 0.4234 0.0552 0.085 Uiso 1 1 calc R U
C27 C 0.8816(4) 0.5477(4) 0.1612(4) 0.039(2) Uani 1 1 d . .
C28 C 0.8446(4) 0.5657(4) 0.1173(3) 0.037(2) Uani 1 1 d . .
H14 H 0.8226 0.5344 0.1020 0.044 Uiso 1 1 calc R U
C29 C 0.8380(5) 0.6274(4) 0.0942(4) 0.063(3) Uani 1 1 d . .
H15 H 0.8124 0.6384 0.0634 0.075 Uiso 1 1 calc R U
C30 C 0.8695(7) 0.6726(5) 0.1172(7) 0.118(5) Uani 1 1 d . .
H16 H 0.8668 0.7152 0.1011 0.142 Uiso 1 1 calc R U
C31 C 0.9046(6) 0.6568(5) 0.1627(6) 0.105(5) Uani 1 1 d . .
H17 H 0.9237 0.6887 0.1800 0.126 Uiso 1 1 calc R U
C32 C 0.9127(5) 0.5931(5) 0.1846(5) 0.073(3) Uani 1 1 d . .
H18 H 0.9391 0.5820 0.2147 0.088 Uiso 1 1 calc R U
C33 C 0.7732(4) 0.5248(3) 0.2682(3) 0.029(2) Uani 1 1 d . .
C34 C 0.8138(4) 0.5321(4) 0.3134(4) 0.040(2) Uani 1 1 d . .
H19 H 0.8377 0.4980 0.3282 0.048 Uiso 1 1 calc R U
C35 C 0.8172(4) 0.5887(4) 0.3344(4) 0.046(2) Uani 1 1 d . .
H20 H 0.8444 0.5940 0.3634 0.056 Uiso 1 1 calc R U
C36 C 0.7810(4) 0.6397(4) 0.3137(4) 0.043(2) Uani 1 1 d . .
C37 C 0.7430(4) 0.6330(3) 0.2718(4) 0.036(2) Uani 1 1 d . .
H21 H 0.7190 0.6673 0.2577 0.043 Uiso 1 1 calc R U
C38 C 0.7388(4) 0.5751(4) 0.2487(4) 0.041(2) Uani 1 1 d . .
H22 H 0.7118 0.5709 0.2193 0.049 Uiso 1 1 calc R U
C39 C 0.6373(4) 0.4917(4) 0.3347(4) 0.037(2) Uani 1 1 d . .
C40 C 0.6630(5) 0.4946(4) 0.3875(4) 0.052(3) Uani 1 1 d . U
H23 H 0.6919 0.4636 0.3993 0.063 Uiso 1 1 calc R U
C41 C 0.6462(6) 0.5440(5) 0.4248(4) 0.069(3) Uani 1 1 d . .
H24 H 0.6651 0.5485 0.4600 0.083 Uiso 1 1 calc R U
C42 C 0.6009(7) 0.5849(5) 0.4065(7) 0.087(4) Uani 1 1 d . .
H25 H 0.5871 0.6166 0.4319 0.104 Uiso 1 1 calc R U
C43 C 0.5756(5) 0.5827(4) 0.3565(5) 0.062(3) Uani 1 1 d . .
H26 H 0.5463 0.6136 0.3455 0.074 Uiso 1 1 calc R U
C44 C 0.5920(4) 0.5354(4) 0.3201(4) 0.048(2) Uani 1 1 d . U
H27 H 0.5723 0.5326 0.2850 0.057 Uiso 1 1 calc R U
C45 C 0.5488(4) 0.3811(4) 0.3352(4) 0.043(2) Uani 1 1 d . .
C46 C 0.5482(5) 0.3361(5) 0.3867(5) 0.075(3) Uani 1 1 d . .
H28 H 0.5857 0.3131 0.3910 0.090 Uiso 1 1 calc R U
C47 C 0.4926(8) 0.3246(7) 0.4323(5) 0.109(5) Uani 1 1 d . .
H29 H 0.4930 0.2946 0.4676 0.131 Uiso 1 1 calc R U
C48 C 0.4374(7) 0.3572(8) 0.4255(6) 0.107(5) Uani 1 1 d . U
H30 H 0.3993 0.3479 0.4548 0.128 Uiso 1 1 calc R U
C49 C 0.4380(5) 0.4035(7) 0.3755(6) 0.090(4) Uani 1 1 d . .
H31 H 0.4011 0.4276 0.3718 0.108 Uiso 1 1 calc R U
C50 C 0.4938(5) 0.4142(5) 0.3308(5) 0.062(3) Uani 1 1 d . .
H32 H 0.4938 0.4452 0.2964 0.075 Uiso 1 1 calc R U
C51 C 0.5514(4) 0.2970(4) 0.2359(4) 0.038(2) Uani 1 1 d . .
C52 C 0.5139(5) 0.2542(4) 0.2790(4) 0.052(3) Uani 1 1 d . .
H33 H 0.5345 0.2235 0.3030 0.062 Uiso 1 1 calc R U
C53 C 0.4469(4) 0.2543(4) 0.2887(4) 0.047(2) Uani 1 1 d . .
H34 H 0.4220 0.2249 0.3189 0.056 Uiso 1 1 calc R U
C54 C 0.4184(4) 0.2995(3) 0.2520(4) 0.0226(18) Uani 1 1 d . U
C55 C 0.4529(4) 0.3392(4) 0.2097(4) 0.038(2) Uani 1 1 d . .
H35 H 0.4319 0.3685 0.1846 0.046 Uiso 1 1 calc R U
C56 C 0.5198(4) 0.3400(4) 0.2004(4) 0.037(2) Uani 1 1 d . .
H36 H 0.5436 0.3699 0.1698 0.044 Uiso 1 1 calc R U
C57 C 0.5805(4) 0.2022(4) 0.1449(4) 0.030(2) Uani 1 1 d . U
C58 C 0.5281(5) 0.1663(4) 0.1626(4) 0.061(3) Uani 1 1 d . .
H37 H 0.5241 0.1378 0.1995 0.073 Uiso 1 1 calc R U
C59 C 0.4793(5) 0.1700(5) 0.1279(5) 0.072(3) Uani 1 1 d . .
H38 H 0.4418 0.1447 0.1418 0.086 Uiso 1 1 calc R U
C60 C 0.4847(5) 0.2096(5) 0.0739(5) 0.058(3) Uani 1 1 d . .
H39 H 0.4521 0.2105 0.0493 0.070 Uiso 1 1 calc R U
C61 C 0.5363(5) 0.2471(4) 0.0558(4) 0.053(3) Uani 1 1 d . .
H40 H 0.5394 0.2766 0.0197 0.064 Uiso 1 1 calc R U
C62 C 0.5852(4) 0.2425(4) 0.0903(4) 0.044(2) Uani 1 1 d . .
H41 H 0.6228 0.2676 0.0762 0.053 Uiso 1 1 calc R U
C63 C 0.6891(4) 0.1027(4) 0.1372(4) 0.040(2) Uani 1 1 d . .
C64 C 0.6412(5) 0.0577(4) 0.1509(4) 0.065(3) Uani 1 1 d . .
H42 H 0.6064 0.0611 0.1838 0.078 Uiso 1 1 calc R U
C65 C 0.6435(7) 0.0065(5) 0.1163(6) 0.081(4) Uani 1 1 d . .
H43 H 0.6106 -0.0246 0.1264 0.097 Uiso 1 1 calc R U
C66 C 0.6932(8) 0.0013(5) 0.0681(6) 0.083(4) Uani 1 1 d . .
H44 H 0.6945 -0.0327 0.0442 0.099 Uiso 1 1 calc R U
C67 C 0.7410(6) 0.0464(5) 0.0551(5) 0.071(3) Uani 1 1 d . .
H45 H 0.7766 0.0422 0.0232 0.085 Uiso 1 1 calc R U
C68 C 0.7382(5) 0.0965(4) 0.0870(4) 0.051(3) Uani 1 1 d . .
H46 H 0.7704 0.1282 0.0750 0.061 Uiso 1 1 calc R U
C69 C 0.7980(4) 0.0838(4) 0.2108(3) 0.0259(19) Uani 1 1 d . .
C70 C 0.7492(4) 0.0459(4) 0.2450(4) 0.038(2) Uani 1 1 d . .
H47 H 0.7131 0.0646 0.2671 0.046 Uiso 1 1 calc R U
C71 C 0.7507(4) -0.0192(4) 0.2485(4) 0.039(2) Uani 1 1 d . .
H48 H 0.7161 -0.0444 0.2718 0.047 Uiso 1 1 calc R U
C72 C 0.8036(5) -0.0456(4) 0.2174(4) 0.039(2) Uani 1 1 d . .
C73 C 0.8546(4) -0.0096(4) 0.1841(4) 0.042(2) Uani 1 1 d . .
H49 H 0.8918 -0.0286 0.1643 0.051 Uiso 1 1 calc R U
C74 C 0.8504(4) 0.0555(4) 0.1801(3) 0.033(2) Uani 1 1 d . .
H50 H 0.8844 0.0807 0.1558 0.040 Uiso 1 1 calc R U
C75 C 0.9076(5) 0.0997(4) 0.2867(4) 0.035(2) Uani 1 1 d . .
C76 C 0.8596(5) 0.0759(4) 0.3308(5) 0.052(3) Uani 1 1 d . .
H51 H 0.8206 0.0980 0.3364 0.062 Uiso 1 1 calc R U
C77 C 0.8638(6) 0.0216(5) 0.3678(5) 0.068(3) Uani 1 1 d . .
H52 H 0.8290 0.0065 0.3992 0.082 Uiso 1 1 calc R U
C78 C 0.9209(7) -0.0119(5) 0.3586(6) 0.083(4) Uani 1 1 d . .
H53 H 0.9240 -0.0507 0.3833 0.100 Uiso 1 1 calc R U
C79 C 0.9716(6) 0.0103(5) 0.3151(6) 0.074(3) Uani 1 1 d . .
H54 H 1.0105 -0.0118 0.3095 0.089 Uiso 1 1 calc R U
C80 C 0.9645(5) 0.0672(4) 0.2785(4) 0.051(3) Uani 1 1 d . .
H55 H 0.9992 0.0836 0.2475 0.062 Uiso 1 1 calc R U
C81 C 1.0015(5) 0.2109(4) 0.2766(4) 0.045(2) Uani 1 1 d . .
C82 C 0.9880(5) 0.2300(5) 0.3366(5) 0.077(3) Uani 1 1 d . .
H56 H 0.9455 0.2387 0.3546 0.092 Uiso 1 1 calc R U
C83 C 1.0378(6) 0.2359(6) 0.3687(6) 0.090(4) Uani 1 1 d . .
H57 H 1.0296 0.2499 0.4086 0.108 Uiso 1 1 calc R U
C84 C 1.0972(6) 0.2218(5) 0.3438(6) 0.082(4) Uani 1 1 d . .
H58 H 1.1299 0.2249 0.3676 0.098 Uiso 1 1 calc R U
C85 C 1.1143(5) 0.2027(4) 0.2842(5) 0.055(3) Uani 1 1 d . U
H59 H 1.1573 0.1947 0.2672 0.066 Uiso 1 1 calc R U
C86 C 1.0650(4) 0.1965(4) 0.2523(4) 0.043(2) Uani 1 1 d . .
H60 H 1.0740 0.1820 0.2127 0.052 Uiso 1 1 calc R U
C87 C 1.0171(4) 0.3278(3) 0.1859(4) 0.035(2) Uani 1 1 d . .
C88 C 1.0512(5) 0.3578(4) 0.2231(4) 0.051(3) Uani 1 1 d . .
H61 H 1.0279 0.3746 0.2581 0.062 Uiso 1 1 calc R U
C89 C 1.1158(5) 0.3642(4) 0.2117(5) 0.058(3) Uani 1 1 d . .
H62 H 1.1375 0.3840 0.2385 0.070 Uiso 1 1 calc R U
C90 C 1.1496(4) 0.3406(4) 0.1592(5) 0.048(2) Uani 1 1 d . .
C91 C 1.1192(4) 0.3110(4) 0.1208(4) 0.040(2) Uani 1 1 d . U
H63 H 1.1428 0.2952 0.0854 0.048 Uiso 1 1 calc R U
C92 C 1.0541(4) 0.3045(3) 0.1342(4) 0.041(2) Uani 1 1 d . .
H64 H 1.0329 0.2834 0.1078 0.049 Uiso 1 1 calc R U
C93 C 0.8192(4) 0.2409(4) 0.7689(3) 0.0241(19) Uani 1 1 d . .
C94 C 0.8543(4) 0.2974(4) 0.7427(3) 0.040(2) Uani 1 1 d . .
C95 C 0.8113(4) 0.3455(4) 0.7401(3) 0.032(2) Uani 1 1 d . .
C96 C 0.7481(4) 0.3162(4) 0.7655(3) 0.0209(19) Uani 1 1 d . .
C97 C 0.6899(4) 0.3460(3) 0.7790(3) 0.032(2) Uani 1 1 d . .
C98 C 0.6295(4) 0.3148(3) 0.7897(3) 0.0243(19) Uani 1 1 d . U
C99 C 0.5663(4) 0.3370(3) 0.8148(3) 0.0254(19) Uani 1 1 d . U
C100 C 0.5230(4) 0.2931(3) 0.8090(3) 0.028(2) Uani 1 1 d . .
C101 C 0.5577(4) 0.2452(3) 0.7785(3) 0.027(2) Uani 1 1 d . .
C102 C 0.5306(4) 0.1938(4) 0.7543(3) 0.032(2) Uani 1 1 d . .
C103 C 0.5638(4) 0.1421(3) 0.7380(3) 0.0252(19) Uani 1 1 d . .
C104 C 0.5437(4) 0.0946(4) 0.7011(3) 0.031(2) Uani 1 1 d . .
C105 C 0.5885(4) 0.0490(3) 0.7008(3) 0.029(2) Uani 1 1 d . .
C106 C 0.6360(4) 0.0682(4) 0.7354(3) 0.029(2) Uani 1 1 d . .
C107 C 0.6893(4) 0.0348(3) 0.7515(3) 0.029(2) Uani 1 1 d . .
C108 C 0.7361(4) 0.0600(4) 0.7784(3) 0.032(2) Uani 1 1 d . .
C109 C 0.7818(4) 0.0222(4) 0.8128(3) 0.028(2) Uani 1 1 d . .
C110 C 0.8268(4) 0.0637(3) 0.8217(3) 0.027(2) Uani 1 1 d . .
C111 C 0.8092(4) 0.1256(4) 0.7944(3) 0.031(2) Uani 1 1 d . .
C112 C 0.8442(4) 0.1822(4) 0.7859(3) 0.029(2) Uani 1 1 d . .
C113 C 0.9233(4) 0.2976(4) 0.7083(4) 0.038(2) Uani 1 1 d . .
C114 C 0.9357(5) 0.2744(5) 0.6535(4) 0.065(3) Uani 1 1 d . U
H65 H 0.9007 0.2591 0.6378 0.078 Uiso 1 1 calc R U
C115 C 0.9955(6) 0.2717(6) 0.6191(6) 0.099(4) Uani 1 1 d . .
H66 H 1.0017 0.2542 0.5809 0.119 Uiso 1 1 calc R U
C116 C 1.0460(5) 0.2944(5) 0.6406(5) 0.078(3) Uani 1 1 d . .
H67 H 1.0881 0.2936 0.6175 0.093 Uiso 1 1 calc R U
C117 C 1.0351(5) 0.3181(5) 0.6950(6) 0.084(4) Uani 1 1 d . .
H68 H 1.0704 0.3338 0.7099 0.100 Uiso 1 1 calc R U
C118 C 0.9750(5) 0.3209(4) 0.7301(4) 0.051(3) Uani 1 1 d . .
H69 H 0.9690 0.3382 0.7682 0.061 Uiso 1 1 calc R U
C119 C 0.8279(4) 0.4080(4) 0.7058(4) 0.037(2) Uani 1 1 d . .
C120 C 0.7942(5) 0.4312(4) 0.6604(4) 0.056(3) Uani 1 1 d . .
H70 H 0.7607 0.4067 0.6513 0.067 Uiso 1 1 calc R U
C121 C 0.8086(6) 0.4908(6) 0.6271(5) 0.084(4) Uani 1 1 d . .
H71 H 0.7831 0.5079 0.5980 0.101 Uiso 1 1 calc R U
C122 C 0.8602(7) 0.5238(5) 0.6372(6) 0.092(4) Uani 1 1 d . .
H72 H 0.8735 0.5618 0.6118 0.110 Uiso 1 1 calc R U
C123 C 0.8923(6) 0.5021(5) 0.6837(6) 0.079(3) Uani 1 1 d . .
H73 H 0.9254 0.5270 0.6928 0.095 Uiso 1 1 calc R U
C124 C 0.8773(5) 0.4442(5) 0.7180(5) 0.063(3) Uani 1 1 d . .
H74 H 0.9007 0.4293 0.7497 0.075 Uiso 1 1 calc R U
C125 C 0.6917(4) 0.4156(4) 0.7832(4) 0.032(2) Uani 1 1 d . .
C126 C 0.6552(4) 0.4555(4) 0.7529(4) 0.036(2) Uani 1 1 d . .
H75 H 0.6262 0.4393 0.7303 0.044 Uiso 1 1 calc R U
C127 C 0.6589(4) 0.5190(4) 0.7540(4) 0.052(3) Uani 1 1 d . .
H76 H 0.6339 0.5466 0.7313 0.062 Uiso 1 1 calc R U
C128 C 0.6997(4) 0.5415(4) 0.7889(4) 0.047(2) Uani 1 1 d . U
C129 C 0.7354(4) 0.5015(4) 0.8242(4) 0.040(2) Uani 1 1 d . .
H77 H 0.7618 0.5171 0.8497 0.049 Uiso 1 1 calc R U
C130 C 0.7302(4) 0.4374(4) 0.8204(4) 0.036(2) Uani 1 1 d . .
H78 H 0.7536 0.4087 0.8438 0.043 Uiso 1 1 calc R U
C131 C 0.5496(4) 0.3932(4) 0.8474(4) 0.033(2) Uani 1 1 d . .
C132 C 0.5049(4) 0.4351(4) 0.8277(4) 0.050(3) Uani 1 1 d . .
H79 H 0.4861 0.4281 0.7929 0.060 Uiso 1 1 calc R U
C133 C 0.4879(5) 0.4854(5) 0.8573(5) 0.059(3) Uani 1 1 d . .
H80 H 0.4580 0.5136 0.8427 0.071 Uiso 1 1 calc R U
C134 C 0.5131(6) 0.4961(5) 0.9080(6) 0.074(3) Uani 1 1 d . .
H81 H 0.5012 0.5321 0.9278 0.089 Uiso 1 1 calc R U
C135 C 0.5558(6) 0.4551(5) 0.9304(4) 0.067(3) Uani 1 1 d . .
H82 H 0.5731 0.4625 0.9659 0.080 Uiso 1 1 calc R U
C136 C 0.5737(4) 0.4015(4) 0.9000(4) 0.044(2) Uani 1 1 d . .
H83 H 0.6019 0.3719 0.9157 0.053 Uiso 1 1 calc R U
C137 C 0.4535(4) 0.2848(4) 0.8440(4) 0.033(2) Uani 1 1 d . .
C138 C 0.4032(4) 0.3187(4) 0.8271(4) 0.037(2) Uani 1 1 d . .
H84 H 0.4101 0.3505 0.7927 0.045 Uiso 1 1 calc R U
C139 C 0.3413(4) 0.3058(4) 0.8612(4) 0.042(2) Uani 1 1 d . .
H85 H 0.3062 0.3282 0.8489 0.051 Uiso 1 1 calc R U
C140 C 0.3310(5) 0.2611(4) 0.9121(4) 0.052(3) Uani 1 1 d . .
H86 H 0.2892 0.2524 0.9352 0.062 Uiso 1 1 calc R U
C141 C 0.3824(5) 0.2292(4) 0.9289(4) 0.052(3) Uani 1 1 d . .
H87 H 0.3763 0.1986 0.9643 0.063 Uiso 1 1 calc R U
C142 C 0.4429(5) 0.2411(4) 0.8951(4) 0.047(2) Uani 1 1 d . .
H88 H 0.4779 0.2184 0.9075 0.057 Uiso 1 1 calc R U
C143 C 0.4617(4) 0.1984(4) 0.7464(4) 0.034(2) Uani 1 1 d . .
C144 C 0.4420(4) 0.2441(4) 0.7027(4) 0.038(2) Uani 1 1 d . .
H89 H 0.4720 0.2742 0.6790 0.045 Uiso 1 1 calc R U
C145 C 0.3793(4) 0.2450(4) 0.6943(4) 0.035(2) Uani 1 1 d . .
H90 H 0.3666 0.2747 0.6635 0.043 Uiso 1 1 calc R U
C146 C 0.3337(4) 0.2024(4) 0.7309(4) 0.041(2) Uani 1 1 d . .
C147 C 0.3529(4) 0.1601(4) 0.7735(4) 0.041(2) Uani 1 1 d . .
H91 H 0.3220 0.1314 0.7980 0.050 Uiso 1 1 calc R U
C148 C 0.4156(4) 0.1561(4) 0.7837(4) 0.045(2) Uani 1 1 d . .
H92 H 0.4272 0.1260 0.8147 0.054 Uiso 1 1 calc R U
C149 C 0.4940(4) 0.1010(4) 0.6608(4) 0.034(2) Uani 1 1 d . .
C150 C 0.5034(4) 0.1446(4) 0.6088(4) 0.047(2) Uani 1 1 d . .
H93 H 0.5395 0.1721 0.6005 0.056 Uiso 1 1 calc R U
C151 C 0.4599(6) 0.1480(5) 0.5689(4) 0.073(3) Uani 1 1 d . .
H94 H 0.4670 0.1777 0.5328 0.087 Uiso 1 1 calc R U
C152 C 0.4050(6) 0.1086(8) 0.5800(6) 0.099(5) Uani 1 1 d . .
H95 H 0.3759 0.1111 0.5517 0.119 Uiso 1 1 calc R U
C153 C 0.3954(5) 0.0683(7) 0.6308(7) 0.106(5) Uani 1 1 d . .
H96 H 0.3581 0.0424 0.6402 0.127 Uiso 1 1 calc R U
C154 C 0.4409(5) 0.0633(5) 0.6722(4) 0.061(3) Uani 1 1 d . .
H97 H 0.4338 0.0333 0.7081 0.073 Uiso 1 1 calc R U
C155 C 0.5908(4) -0.0025(4) 0.6621(4) 0.035(2) Uani 1 1 d . .
C156 C 0.6407(5) -0.0063(4) 0.6123(4) 0.052(3) Uani 1 1 d . .
H98 H 0.6736 0.0248 0.6030 0.063 Uiso 1 1 calc R U
C157 C 0.6430(6) -0.0559(5) 0.5756(4) 0.067(3) Uani 1 1 d . .
H99 H 0.6769 -0.0583 0.5416 0.080 Uiso 1 1 calc R U
C158 C 0.5952(7) -0.1004(5) 0.5901(5) 0.071(3) Uani 1 1 d . U
H100 H 0.5965 -0.1346 0.5666 0.085 Uiso 1 1 calc R U
C159 C 0.5439(6) -0.0959(4) 0.6396(5) 0.070(3) Uani 1 1 d . .
H101 H 0.5102 -0.1262 0.6482 0.084 Uiso 1 1 calc R U
C160 C 0.5430(5) -0.0482(4) 0.6751(4) 0.050(3) Uani 1 1 d . .
H102 H 0.5090 -0.0462 0.7091 0.059 Uiso 1 1 calc R U
C161 C 0.7003(4) -0.0311(4) 0.7360(3) 0.033(2) Uani 1 1 d . .
C162 C 0.7563(4) -0.0421(4) 0.6927(4) 0.039(2) Uani 1 1 d . .
H103 H 0.7863 -0.0092 0.6760 0.047 Uiso 1 1 calc R U
C163 C 0.7664(4) -0.1017(4) 0.6755(4) 0.034(2) Uani 1 1 d . .
H104 H 0.8039 -0.1097 0.6474 0.041 Uiso 1 1 calc R U
C164 C 0.7228(4) -0.1490(4) 0.6987(4) 0.038(2) Uani 1 1 d . .
C165 C 0.6667(4) -0.1379(4) 0.7399(4) 0.040(2) Uani 1 1 d . .
H105 H 0.6360 -0.1705 0.7550 0.048 Uiso 1 1 calc R U
C166 C 0.6565(4) -0.0804(4) 0.7579(3) 0.033(2) Uani 1 1 d . .
H106 H 0.6188 -0.0733 0.7862 0.040 Uiso 1 1 calc R U
C167 C 0.7672(4) -0.0408(4) 0.8425(4) 0.037(2) Uani 1 1 d . .
C168 C 0.8034(4) -0.0931(4) 0.8265(4) 0.043(2) Uani 1 1 d . .
H107 H 0.8400 -0.0877 0.7945 0.052 Uiso 1 1 calc R U
C169 C 0.7867(5) -0.1517(4) 0.8564(4) 0.056(3) Uani 1 1 d . .
H108 H 0.8102 -0.1867 0.8434 0.067 Uiso 1 1 calc R U
C170 C 0.7357(6) -0.1599(4) 0.9054(5) 0.070(3) Uani 1 1 d . .
H109 H 0.7253 -0.2000 0.9278 0.084 Uiso 1 1 calc R U
C171 C 0.7003(5) -0.1088(5) 0.9211(4) 0.066(3) Uani 1 1 d . .
H110 H 0.6640 -0.1142 0.9533 0.079 Uiso 1 1 calc R U
C172 C 0.7166(5) -0.0506(4) 0.8910(4) 0.053(3) Uani 1 1 d . .
H111 H 0.6925 -0.0160 0.9039 0.063 Uiso 1 1 calc R U
C173 C 0.8776(4) 0.0487(4) 0.8576(4) 0.046(2) Uani 1 1 d . .
C174 C 0.9230(4) 0.0036(4) 0.8394(4) 0.049(2) Uani 1 1 d . U
H112 H 0.9195 -0.0164 0.8041 0.059 Uiso 1 1 calc R U
C175 C 0.9719(5) -0.0122(4) 0.8710(4) 0.051(3) Uani 1 1 d . .
H113 H 1.0007 -0.0438 0.8584 0.061 Uiso 1 1 calc R U
C176 C 0.9792(5) 0.0174(5) 0.9205(5) 0.067(3) Uani 1 1 d . .
H114 H 1.0155 0.0091 0.9398 0.081 Uiso 1 1 calc R U
C177 C 0.9341(5) 0.0596(5) 0.9432(4) 0.068(3) Uani 1 1 d . .
H115 H 0.9371 0.0769 0.9803 0.082 Uiso 1 1 calc R U
C178 C 0.8837(5) 0.0763(4) 0.9105(4) 0.051(3) Uani 1 1 d . .
H116 H 0.8537 0.1065 0.9246 0.061 Uiso 1 1 calc R U
C179 C 0.9105(4) 0.1803(4) 0.7969(4) 0.038(2) Uani 1 1 d . .
C180 C 0.9575(4) 0.1477(4) 0.7625(4) 0.034(2) Uani 1 1 d . .
H117 H 0.9473 0.1281 0.7290 0.040 Uiso 1 1 calc R U
C181 C 1.0185(5) 0.1429(4) 0.7755(4) 0.056(3) Uani 1 1 d . .
H118 H 1.0498 0.1205 0.7511 0.068 Uiso 1 1 calc R U
C182 C 1.0342(4) 0.1713(4) 0.8250(5) 0.052(3) Uani 1 1 d . .
C183 C 0.9903(4) 0.2058(4) 0.8598(4) 0.047(2) Uani 1 1 d . .
H119 H 1.0014 0.2256 0.8928 0.056 Uiso 1 1 calc R U
C184 C 0.9277(5) 0.2109(4) 0.8449(4) 0.046(2) Uani 1 1 d . .
H120 H 0.8971 0.2353 0.8676 0.055 Uiso 1 1 calc R U
C185 C 0.7682(6) 0.2326(6) 0.3543(5) 0.087(4) Uani 1 1 d . .
H121 H 0.7681 0.2009 0.3281 0.105 Uiso 1 1 calc R U
C186 C 0.7566(6) 0.2127(5) 0.4199(5) 0.089(4) Uani 1 1 d . U
H122 H 0.7459 0.1705 0.4361 0.107 Uiso 1 1 calc R U
C187 C 0.7618(4) 0.2571(4) 0.4581(4) 0.038(2) Uani 1 1 d . .
C188 C 0.7769(6) 0.3148(5) 0.4300(4) 0.078(3) Uani 1 1 d . U
H123 H 0.7810 0.3478 0.4539 0.093 Uiso 1 1 calc R U
C189 C 0.7866(6) 0.3263(6) 0.3644(6) 0.102(4) Uani 1 1 d . U
H124 H 0.8006 0.3671 0.3459 0.122 Uiso 1 1 calc R U
C190 C 0.6943(6) 0.1798(5) 0.6162(4) 0.075(4) Uani 1 1 d . .
H125 H 0.6655 0.1460 0.6330 0.090 Uiso 1 1 calc R U
C191 C 0.7077(6) 0.1941(5) 0.5526(5) 0.089(4) Uani 1 1 d . U
H126 H 0.6888 0.1698 0.5272 0.106 Uiso 1 1 calc R U
C192 C 0.7474(4) 0.2420(4) 0.5261(3) 0.034(2) Uani 1 1 d . .
C193 C 0.7709(5) 0.2741(5) 0.5641(4) 0.077(4) Uani 1 1 d . .
H127 H 0.7974 0.3099 0.5481 0.093 Uiso 1 1 calc R U
C194 C 0.7570(6) 0.2557(5) 0.6276(4) 0.070(3) Uani 1 1 d . .
H128 H 0.7773 0.2788 0.6531 0.084 Uiso 1 1 calc R U
C199 C 0.7685(8) -0.1324(7) 0.4025(6) 0.117(5) Uani 1 1 d . .
H129 H 0.7753 -0.1004 0.3657 0.141 Uiso 1 1 calc R U
H130 H 0.7319 -0.1595 0.3996 0.141 Uiso 1 1 calc R U
C200 C 0.8262(8) -0.1701(7) 0.4035(8) 0.128(5) Uani 1 1 d . .
H131 H 0.8610 -0.1527 0.3699 0.153 Uiso 1 1 calc R U
H132 H 0.8172 -0.2136 0.3972 0.153 Uiso 1 1 calc R U
C201 C 0.8462(8) -0.1688(7) 0.4664(8) 0.127(5) Uani 1 1 d . .
H133 H 0.8881 -0.1475 0.4624 0.153 Uiso 1 1 calc R U
H134 H 0.8479 -0.2114 0.4885 0.153 Uiso 1 1 calc R U
C202 C 0.7919(11) -0.1313(10) 0.4991(7) 0.200(10) Uani 1 1 d . .
H135 H 0.7643 -0.1592 0.5320 0.240 Uiso 1 1 calc R U
H136 H 0.8100 -0.0983 0.5188 0.240 Uiso 1 1 calc R U
C203 C 0.6295(6) 0.1327(6) 0.3681(5) 0.096(4) Uani 1 1 d . .
H137 H 0.6041 0.1096 0.3443 0.115 Uiso 1 1 calc R U
H138 H 0.6437 0.1732 0.3434 0.115 Uiso 1 1 calc R U
O15 O 0.6848(4) 0.0961(4) 0.3827(4) 0.097(3) Uani 1 1 d . .
C205 C 0.6664(6) 0.0603(5) 0.4424(5) 0.084(4) Uani 1 1 d . .
H141 H 0.6942 0.0711 0.4714 0.101 Uiso 1 1 calc R U
H142 H 0.6700 0.0151 0.4388 0.101 Uiso 1 1 calc R U
C206 C 0.5980(6) 0.0764(6) 0.4655(5) 0.085(4) Uani 1 1 d . .
H143 H 0.5901 0.0778 0.5109 0.102 Uiso 1 1 calc R U
H144 H 0.5680 0.0458 0.4555 0.102 Uiso 1 1 calc R U
C207 C 0.5984(7) 0.3511(9) 0.6296(5) 0.141(7) Uani 1 1 d D .
H145 H 0.5639 0.3727 0.6547 0.169 Uiso 1 1 calc R U
H146 H 0.6086 0.3125 0.6548 0.169 Uiso 1 1 calc R U
C208 C 0.6517(7) 0.3891(7) 0.6122(7) 0.124(5) Uani 1 1 d D .
H147 H 0.6575 0.4135 0.6461 0.149 Uiso 1 1 calc R U
H148 H 0.6904 0.3642 0.6017 0.149 Uiso 1 1 calc R U
C209 C 0.6412(13) 0.4269(9) 0.5624(9) 0.242(13) Uani 1 1 d . .
H149 H 0.6820 0.4348 0.5329 0.290 Uiso 1 1 calc R U
H150 H 0.6258 0.4674 0.5754 0.290 Uiso 1 1 calc R U
C210 C 0.5941(10) 0.4005(9) 0.5310(8) 0.193(10) Uani 1 1 d . .
H151 H 0.6127 0.3965 0.4872 0.232 Uiso 1 1 calc R U
H152 H 0.5560 0.4270 0.5319 0.232 Uiso 1 1 calc R U
C211 C 0.7427(7) 0.4334(7) 1.0802(7) 0.112(5) Uani 1 1 d . .
H153 H 0.7686 0.4254 1.1135 0.135 Uiso 1 1 calc R U
H154 H 0.7672 0.4608 1.0448 0.135 Uiso 1 1 calc R U
C212 C 0.6790(8) 0.4605(7) 1.1037(6) 0.123(5) Uani 1 1 d . .
H155 H 0.6635 0.4436 1.1476 0.147 Uiso 1 1 calc R U
H156 H 0.6825 0.5065 1.1007 0.147 Uiso 1 1 calc R U
C213 C 0.6373(5) 0.4433(5) 1.0660(5) 0.075(3) Uani 1 1 d . .
H157 H 0.6247 0.4807 1.0406 0.090 Uiso 1 1 calc R U
H158 H 0.5982 0.4235 1.0921 0.090 Uiso 1 1 calc R U
C214 C 0.6690(9) 0.3995(6) 1.0256(6) 0.138(6) Uani 1 1 d . .
H159 H 0.6874 0.4210 0.9841 0.165 Uiso 1 1 calc R U
H160 H 0.6392 0.3661 1.0208 0.165 Uiso 1 1 calc R U

loop_
_atom_site_aniso_label
_atom_site_aniso_U_11
_atom_site_aniso_U_22
_atom_site_aniso_U_33
_atom_site_aniso_U_23
_atom_site_aniso_U_13
_atom_site_aniso_U_12
Zn1 0.0284(6) 0.0274(6) 0.0295(5) -0.0076(4) -0.0081(4) -0.0001(4)
Zn2 0.0293(6) 0.0256(6) 0.0286(5) -0.0034(4) -0.0114(4) -0.0051(4)
O1 0.062(5) 0.031(4) 0.102(5) -0.032(3) -0.048(4) 0.011(3)
O2 0.041(5) 0.034(4) 0.092(5) -0.008(3) -0.024(4) 0.002(3)
O3 0.028(4) 0.033(4) 0.112(5) -0.005(3) -0.014(4) 0.002(3)
O4 0.030(5) 0.071(5) 0.108(6) -0.040(4) -0.010(4) -0.007(3)
O5 0.050(5) 0.028(4) 0.148(7) -0.017(4) -0.059(4) 0.008(3)
O6 0.033(4) 0.031(3) 0.086(4) -0.013(3) -0.027(3) 0.002(3)
O7 0.028(4) 0.035(4) 0.082(4) -0.021(3) -0.009(3) 0.001(3)
O8 0.045(5) 0.066(5) 0.120(6) -0.055(4) -0.045(4) 0.029(3)
O10 0.126(8) 0.146(8) 0.073(6) -0.016(6) -0.013(6) 0.034(6)
C215 0.071(9) 0.112(11) 0.125(11) -0.070(9) -0.048(8) 0.038(8)
O12 0.205(14) 0.207(13) 0.160(11) -0.023(10) 0.002(10) -0.022(10)
O13 0.28(2) 0.206(15) 0.292(19) 0.013(14) -0.152(17) -0.030(14)
N1 0.025(5) 0.032(5) 0.029(4) -0.009(3) -0.008(3) 0.009(4)
N2 0.033(5) 0.030(4) 0.041(4) -0.010(3) -0.010(4) -0.007(4)
N3 0.020(5) 0.034(4) 0.028(4) -0.013(3) -0.002(3) -0.002(3)
N4 0.023(4) 0.027(4) 0.050(4) -0.003(3) -0.025(3) -0.003(3)
N5 0.037(5) 0.020(4) 0.027(4) -0.008(3) -0.012(3) -0.002(3)
N6 0.019(4) 0.024(4) 0.023(3) 0.011(3) -0.014(3) -0.013(3)
N7 0.031(5) 0.023(4) 0.024(4) -0.002(3) -0.009(3) 0.010(3)
N8 0.023(4) 0.033(4) 0.027(3) -0.008(3) -0.011(3) -0.013(3)
N9 0.052(5) 0.005(4) 0.029(4) 0.001(3) -0.007(3) -0.008(3)
N10 0.041(5) 0.023(4) 0.029(4) 0.007(3) -0.016(4) -0.024(3)
C1 0.030(6) 0.026(6) 0.034(5) -0.017(4) -0.009(4) 0.001(5)
C2 0.027(6) 0.041(6) 0.025(5) -0.007(4) -0.002(4) -0.006(5)
C3 0.031(6) 0.030(5) 0.030(5) -0.003(4) -0.023(4) 0.001(5)
C4 0.037(6) 0.025(5) 0.007(4) -0.003(3) -0.001(4) -0.002(5)
C5 0.038(6) 0.025(5) 0.037(5) -0.005(4) -0.016(5) 0.006(5)
C6 0.038(6) 0.020(5) 0.023(4) -0.004(4) -0.001(4) -0.013(4)
C7 0.043(6) 0.035(6) 0.037(5) -0.012(4) -0.008(5) 0.015(5)
C8 0.030(6) 0.029(5) 0.033(5) -0.013(4) -0.006(4) -0.009(5)
C9 0.030(6) 0.022(5) 0.048(5) -0.007(4) -0.007(5) -0.005(5)
C10 0.034(6) 0.038(6) 0.034(5) 0.001(4) -0.008(4) -0.009(5)
C11 0.019(6) 0.022(5) 0.022(4) -0.002(4) -0.002(4) 0.000(4)
C12 0.027(5) 0.020(4) 0.033(4) 0.011(4) -0.010(4) -0.007(4)
C13 0.032(6) 0.028(5) 0.013(4) -0.008(4) -0.014(4) -0.004(4)
C14 0.020(5) 0.020(5) 0.042(5) 0.009(4) -0.012(4) -0.003(4)
C15 0.026(6) 0.033(5) 0.020(4) 0.002(4) -0.012(4) -0.015(5)
C16 0.023(6) 0.033(6) 0.032(5) -0.001(4) 0.000(4) 0.003(4)
C17 0.032(6) 0.029(5) 0.044(5) -0.017(4) -0.018(4) 0.006(5)
C18 0.028(6) 0.037(6) 0.050(6) -0.022(4) -0.018(5) 0.007(5)
C19 0.027(6) 0.039(6) 0.022(5) -0.012(4) 0.002(4) 0.009(5)
C20 0.021(6) 0.040(6) 0.038(5) -0.014(4) -0.004(4) 0.000(5)
C21 0.025(6) 0.046(6) 0.041(6) 0.008(5) -0.007(5) 0.007(5)
C22 0.042(7) 0.104(9) 0.060(7) 0.009(6) 0.007(6) -0.034(7)
C23 0.079(13) 0.139(13) 0.130(13) 0.017(12) -0.022(11) -0.017(10)
C24 0.056(11) 0.126(15) 0.164(19) 0.051(13) 0.029(12) -0.006(10)
C25 0.110(13) 0.103(11) 0.075(9) 0.021(8) 0.049(10) 0.024(10)
C26 0.093(10) 0.056(7) 0.052(7) 0.003(5) 0.010(7) 0.007(6)
C27 0.045(6) 0.029(6) 0.047(6) -0.012(5) -0.014(5) 0.004(5)
C28 0.054(6) 0.033(6) 0.026(5) -0.005(4) -0.015(5) 0.000(5)
C29 0.095(9) 0.038(7) 0.060(6) 0.004(5) -0.032(6) -0.009(6)
C30 0.129(12) 0.036(7) 0.197(15) 0.037(8) -0.086(12) -0.031(7)
C31 0.123(12) 0.061(9) 0.152(12) 0.017(8) -0.098(10) -0.034(8)
C32 0.081(9) 0.045(7) 0.103(8) 0.009(6) -0.054(7) -0.021(6)
C33 0.034(6) 0.008(5) 0.043(5) -0.001(4) -0.001(4) 0.004(4)
C34 0.027(6) 0.041(6) 0.060(6) -0.012(5) -0.028(5) 0.007(4)
C35 0.050(7) 0.036(6) 0.066(6) -0.024(5) -0.032(5) 0.003(5)
C36 0.046(6) 0.030(6) 0.060(6) -0.021(5) -0.021(5) -0.004(5)
C37 0.039(6) 0.022(5) 0.051(6) -0.014(4) -0.015(5) 0.000(4)
C38 0.035(6) 0.037(6) 0.053(6) -0.011(5) -0.011(5) 0.007(5)
C39 0.035(6) 0.029(5) 0.047(6) -0.003(4) -0.009(5) -0.001(5)
C40 0.063(7) 0.050(6) 0.048(6) -0.013(5) -0.016(5) 0.001(5)
C41 0.097(10) 0.060(7) 0.055(7) -0.028(6) -0.013(6) 0.001(7)
C42 0.102(11) 0.050(8) 0.107(11) -0.033(7) 0.003(9) 0.016(7)
C43 0.072(8) 0.042(7) 0.079(8) -0.018(6) -0.027(7) 0.020(6)
C44 0.051(6) 0.039(6) 0.054(6) -0.010(5) -0.004(5) 0.015(5)
C45 0.033(7) 0.056(6) 0.046(6) -0.022(5) -0.012(5) -0.008(5)
C46 0.058(8) 0.112(9) 0.049(7) 0.014(7) -0.007(6) -0.038(7)
C47 0.097(12) 0.187(15) 0.042(7) -0.009(8) -0.014(8) -0.048(11)
C48 0.080(10) 0.188(13) 0.058(8) -0.046(9) -0.004(8) -0.022(10)
C49 0.035(8) 0.167(13) 0.078(9) -0.061(9) -0.003(7) 0.009(8)
C50 0.036(7) 0.075(7) 0.084(8) -0.046(6) -0.008(7) 0.003(6)
C51 0.046(7) 0.031(5) 0.038(5) -0.006(4) -0.008(5) -0.009(5)
C52 0.040(7) 0.037(6) 0.081(7) -0.010(5) -0.013(6) 0.013(5)
C53 0.027(7) 0.041(6) 0.068(6) -0.007(5) 0.001(5) -0.005(5)
C54 0.012(5) 0.014(4) 0.045(5) -0.008(4) -0.011(4) 0.000(4)
C55 0.036(7) 0.047(6) 0.036(5) -0.007(5) -0.020(5) 0.009(5)
C56 0.039(7) 0.025(5) 0.051(6) -0.005(4) -0.019(5) 0.004(4)
C57 0.028(5) 0.031(4) 0.033(5) -0.005(4) -0.014(4) -0.005(4)
C58 0.052(7) 0.068(7) 0.063(7) 0.017(5) -0.031(6) -0.023(6)
C59 0.053(8) 0.091(8) 0.078(8) 0.002(7) -0.037(7) -0.006(6)
C60 0.049(8) 0.086(8) 0.049(7) -0.015(6) -0.030(6) 0.019(7)
C61 0.050(7) 0.069(7) 0.040(6) 0.005(5) -0.018(6) -0.007(6)
C62 0.042(6) 0.055(6) 0.036(6) -0.001(5) -0.010(5) -0.009(5)
C63 0.044(6) 0.024(5) 0.062(7) 0.003(5) -0.042(6) -0.010(5)
C64 0.102(9) 0.044(6) 0.059(6) -0.023(5) -0.026(6) -0.017(6)
C65 0.135(13) 0.042(7) 0.078(9) 0.012(7) -0.065(9) -0.025(7)
C66 0.159(14) 0.051(8) 0.053(8) -0.005(6) -0.060(9) 0.001(9)
C67 0.104(10) 0.053(7) 0.065(7) -0.032(6) -0.024(7) 0.032(7)
C68 0.066(8) 0.047(6) 0.036(5) -0.005(5) -0.001(5) 0.012(5)
C69 0.024(6) 0.025(5) 0.030(5) 0.001(4) -0.011(4) -0.003(5)
C70 0.045(7) 0.023(6) 0.050(6) -0.005(4) -0.019(5) 0.017(5)
C71 0.023(6) 0.041(6) 0.053(6) -0.014(5) 0.003(5) -0.015(5)
C72 0.037(7) 0.019(6) 0.066(6) 0.001(5) -0.031(6) 0.005(5)
C73 0.027(6) 0.043(7) 0.058(6) -0.020(5) -0.002(5) 0.005(5)
C74 0.034(6) 0.033(6) 0.035(5) -0.009(4) -0.009(4) -0.006(5)
C75 0.039(7) 0.026(6) 0.041(6) 0.009(5) -0.020(5) -0.002(5)
C76 0.070(9) 0.034(6) 0.059(7) 0.004(5) -0.043(7) 0.014(6)
C77 0.054(8) 0.085(9) 0.070(7) -0.003(7) -0.023(6) -0.013(7)
C78 0.083(11) 0.066(8) 0.102(10) 0.017(7) -0.036(8) -0.012(8)
C79 0.077(10) 0.053(8) 0.104(9) -0.002(7) -0.057(8) 0.017(7)
C80 0.062(8) 0.042(6) 0.056(6) 0.008(5) -0.036(5) -0.005(6)
C81 0.053(8) 0.040(6) 0.051(6) -0.010(5) -0.027(6) -0.003(5)
C82 0.043(7) 0.136(10) 0.064(7) -0.038(7) -0.026(6) 0.039(7)
C83 0.042(8) 0.145(11) 0.108(9) -0.076(8) -0.041(8) 0.035(7)
C84 0.052(9) 0.108(9) 0.110(10) -0.043(8) -0.063(7) 0.030(7)
C85 0.052(7) 0.061(6) 0.062(7) -0.015(5) -0.031(6) 0.006(5)
C86 0.038(7) 0.048(6) 0.049(6) -0.015(4) -0.014(5) 0.015(5)
C87 0.038(6) 0.028(5) 0.043(5) -0.018(4) -0.011(5) 0.006(4)
C88 0.033(7) 0.051(6) 0.078(7) -0.028(5) -0.022(6) 0.008(5)
C89 0.035(7) 0.058(7) 0.093(8) -0.046(6) -0.016(6) 0.002(5)
C90 0.024(6) 0.032(5) 0.087(8) -0.012(5) -0.004(6) 0.006(5)
C91 0.008(5) 0.043(5) 0.073(6) -0.023(5) -0.009(5) 0.007(4)
C92 0.050(7) 0.027(5) 0.052(6) -0.010(4) -0.023(5) 0.008(5)
C93 0.025(6) 0.034(6) 0.018(4) -0.011(4) -0.010(4) 0.003(5)
C94 0.050(7) 0.037(6) 0.034(5) -0.011(4) -0.009(5) -0.029(6)
C95 0.037(6) 0.031(6) 0.031(5) -0.009(4) -0.015(4) 0.011(5)
C96 0.016(6) 0.031(6) 0.020(4) -0.017(4) -0.005(4) 0.007(4)
C97 0.047(7) 0.031(5) 0.026(5) -0.006(4) -0.023(4) -0.003(5)
C98 0.025(5) 0.025(4) 0.028(4) -0.006(3) -0.017(4) -0.002(4)
C99 0.027(5) 0.025(4) 0.027(4) 0.001(4) -0.019(4) -0.007(4)
C100 0.036(6) 0.027(5) 0.018(4) -0.002(4) 0.002(4) 0.004(5)
C101 0.038(6) 0.015(5) 0.026(5) 0.008(4) -0.013(4) -0.004(4)
C102 0.033(6) 0.025(5) 0.038(5) 0.010(4) -0.017(4) -0.012(5)
C103 0.035(6) 0.017(5) 0.025(5) -0.005(4) -0.007(4) 0.000(4)
C104 0.029(6) 0.032(5) 0.033(5) -0.004(4) -0.004(4) -0.006(5)
C105 0.028(6) 0.023(5) 0.038(5) -0.002(4) -0.011(4) -0.013(5)
C106 0.041(6) 0.030(5) 0.014(4) 0.006(4) -0.002(4) -0.009(5)
C107 0.043(6) 0.021(5) 0.020(4) 0.004(4) -0.006(4) 0.007(5)
C108 0.033(6) 0.033(6) 0.030(5) -0.009(4) -0.003(4) -0.016(5)
C109 0.038(6) 0.029(5) 0.020(4) -0.005(4) -0.015(4) 0.008(5)
C110 0.036(6) 0.029(5) 0.016(4) 0.001(4) -0.010(4) 0.011(5)
C111 0.034(6) 0.031(6) 0.031(5) -0.017(4) 0.001(4) 0.001(5)
C112 0.023(6) 0.038(6) 0.029(5) -0.024(4) -0.001(4) -0.001(5)
C113 0.037(7) 0.047(6) 0.029(5) -0.009(4) 0.003(5) -0.008(5)
C114 0.045(7) 0.091(7) 0.053(6) -0.026(6) 0.021(5) -0.028(6)
C115 0.056(9) 0.134(11) 0.114(10) -0.065(9) -0.001(9) -0.019(8)
C116 0.047(8) 0.099(9) 0.082(9) -0.029(7) 0.013(7) 0.008(7)
C117 0.037(8) 0.084(8) 0.131(11) -0.048(8) 0.008(8) -0.029(6)
C118 0.043(7) 0.039(6) 0.073(7) -0.027(5) -0.001(6) -0.010(5)
C119 0.039(6) 0.031(6) 0.046(6) -0.011(5) -0.016(5) -0.004(5)
C120 0.062(7) 0.041(6) 0.059(7) 0.009(5) -0.005(6) -0.025(5)
C121 0.079(9) 0.091(9) 0.068(7) 0.032(7) -0.001(7) -0.017(8)
C122 0.104(11) 0.037(7) 0.128(12) 0.020(7) -0.024(9) -0.016(7)
C123 0.079(9) 0.035(7) 0.115(10) 0.005(7) -0.002(8) -0.022(6)
C124 0.065(8) 0.053(7) 0.077(7) -0.016(6) -0.026(6) -0.011(6)
C125 0.032(6) 0.029(5) 0.036(5) -0.001(4) -0.015(4) -0.005(4)
C126 0.044(6) 0.020(5) 0.042(5) 0.013(4) -0.010(5) -0.015(4)
C127 0.029(6) 0.040(7) 0.091(7) -0.003(5) -0.025(5) 0.003(5)
C128 0.030(5) 0.034(5) 0.080(6) -0.013(5) -0.019(5) -0.010(4)
C129 0.029(6) 0.046(6) 0.049(6) -0.005(5) -0.016(5) 0.002(5)
C130 0.040(6) 0.023(5) 0.046(5) -0.013(4) -0.007(5) 0.011(4)
C131 0.021(5) 0.026(5) 0.055(6) -0.009(4) -0.011(5) 0.001(4)
C132 0.038(7) 0.026(6) 0.082(7) -0.006(5) 0.004(5) -0.016(5)
C133 0.056(7) 0.049(7) 0.073(7) -0.015(6) -0.008(6) 0.000(6)
C134 0.067(9) 0.032(7) 0.115(11) -0.023(7) 0.016(8) -0.006(6)
C135 0.086(9) 0.062(7) 0.058(7) -0.023(6) -0.017(6) -0.029(7)
C136 0.051(6) 0.035(6) 0.048(6) -0.021(5) -0.008(5) -0.006(5)
C137 0.039(6) 0.028(5) 0.034(5) -0.006(4) -0.008(5) -0.006(5)
C138 0.043(7) 0.028(5) 0.042(5) 0.002(4) -0.014(5) 0.004(5)
C139 0.037(7) 0.055(6) 0.038(6) -0.007(5) -0.014(5) 0.016(5)
C140 0.053(7) 0.063(7) 0.032(6) 0.002(5) 0.005(5) 0.005(6)
C141 0.051(8) 0.066(7) 0.037(6) 0.004(5) -0.007(6) 0.001(6)
C142 0.039(7) 0.052(6) 0.047(6) 0.011(5) -0.009(5) -0.008(5)
C143 0.040(6) 0.035(5) 0.035(5) -0.002(4) -0.024(5) -0.007(5)
C144 0.046(7) 0.031(5) 0.042(5) -0.011(4) -0.020(5) -0.007(4)
C145 0.035(6) 0.041(6) 0.031(5) 0.000(4) -0.012(5) 0.005(5)
C146 0.021(6) 0.031(6) 0.080(7) -0.020(5) -0.024(6) 0.011(5)
C147 0.044(7) 0.014(5) 0.067(6) -0.001(5) -0.017(5) -0.010(4)
C148 0.026(6) 0.029(5) 0.084(7) -0.013(5) -0.019(5) -0.004(5)
C149 0.022(6) 0.043(6) 0.040(6) -0.010(5) -0.013(4) -0.006(5)
C150 0.057(7) 0.054(6) 0.039(6) -0.006(5) -0.034(5) 0.008(5)
C151 0.073(9) 0.105(9) 0.040(7) -0.014(6) -0.005(7) 0.023(8)
C152 0.054(10) 0.207(15) 0.038(8) -0.029(9) -0.004(7) 0.022(10)
C153 0.048(9) 0.205(15) 0.071(9) -0.070(10) 0.010(7) -0.046(9)
C154 0.055(7) 0.092(8) 0.045(6) -0.010(5) -0.033(6) -0.010(6)
C155 0.045(6) 0.034(6) 0.025(5) 0.000(4) -0.007(5) -0.018(5)
C156 0.061(8) 0.046(6) 0.060(7) -0.019(5) -0.032(6) -0.005(5)
C157 0.094(9) 0.069(8) 0.047(6) -0.030(6) -0.027(6) 0.026(7)
C158 0.116(10) 0.054(7) 0.065(7) -0.040(6) -0.052(7) 0.001(7)
C159 0.117(11) 0.032(6) 0.075(8) -0.002(6) -0.057(8) -0.010(6)
C160 0.060(7) 0.048(6) 0.049(6) -0.013(5) -0.026(5) -0.001(6)
C161 0.040(6) 0.032(6) 0.027(5) -0.004(4) -0.006(5) -0.006(5)
C162 0.034(6) 0.044(6) 0.040(5) -0.001(4) -0.014(5) -0.008(5)
C163 0.027(6) 0.037(6) 0.043(5) -0.022(4) -0.009(4) 0.004(5)
C164 0.029(6) 0.041(6) 0.052(6) -0.019(5) -0.021(5) 0.006(5)
C165 0.035(7) 0.019(5) 0.068(6) -0.002(4) -0.020(5) -0.005(4)
C166 0.028(6) 0.043(6) 0.028(5) 0.001(4) -0.009(4) 0.011(5)
C167 0.057(7) 0.021(5) 0.034(5) 0.003(4) -0.016(5) 0.008(5)
C168 0.036(6) 0.048(7) 0.041(5) -0.001(5) -0.001(4) 0.005(5)
C169 0.072(8) 0.037(7) 0.051(6) 0.015(5) -0.007(6) 0.005(5)
C170 0.112(10) 0.027(6) 0.065(7) 0.009(5) -0.007(7) -0.018(7)
C171 0.097(9) 0.036(7) 0.050(6) 0.016(5) 0.013(6) -0.005(6)
C172 0.053(7) 0.055(7) 0.044(6) -0.001(5) 0.004(6) 0.010(5)
C173 0.042(7) 0.032(5) 0.067(7) -0.003(5) -0.019(5) 0.010(5)
C174 0.034(6) 0.070(7) 0.046(6) -0.003(5) -0.018(5) 0.003(5)
C175 0.056(8) 0.040(6) 0.056(7) -0.001(5) -0.013(6) -0.001(5)
C176 0.041(7) 0.092(8) 0.073(8) -0.018(7) -0.014(6) 0.020(6)
C177 0.076(8) 0.093(8) 0.045(6) -0.004(6) -0.043(6) 0.007(7)
C178 0.069(8) 0.062(6) 0.026(5) -0.011(5) -0.016(5) 0.013(5)
C179 0.032(6) 0.033(5) 0.052(6) -0.016(5) -0.004(5) 0.003(5)
C180 0.017(6) 0.048(6) 0.043(5) -0.018(4) -0.018(4) 0.000(4)
C181 0.055(8) 0.038(6) 0.082(7) -0.038(5) -0.009(6) 0.025(5)
C182 0.025(6) 0.038(6) 0.101(8) -0.026(6) -0.025(6) 0.018(5)
C183 0.027(6) 0.048(6) 0.078(7) -0.026(5) -0.030(5) 0.010(5)
C184 0.054(7) 0.037(5) 0.051(6) -0.015(5) -0.012(5) 0.005(5)
C185 0.116(11) 0.080(10) 0.066(9) -0.036(7) 0.001(7) -0.010(8)
C186 0.129(10) 0.080(8) 0.048(7) 0.001(6) 0.006(6) -0.025(7)
C187 0.073(7) 0.018(5) 0.025(5) -0.003(4) -0.015(5) -0.018(4)
C188 0.118(8) 0.093(7) 0.023(5) -0.010(5) -0.015(5) -0.018(6)
C189 0.105(5) 0.101(5) 0.099(5) -0.008(3) -0.021(3) -0.004(3)
C190 0.124(10) 0.067(7) 0.028(6) -0.003(5) 0.005(6) -0.042(7)
C191 0.115(8) 0.082(7) 0.070(7) -0.011(6) -0.019(6) -0.016(6)
C192 0.047(6) 0.029(5) 0.024(5) -0.006(4) 0.006(4) -0.017(4)
C193 0.120(10) 0.079(8) 0.034(7) -0.003(6) -0.017(6) -0.064(7)
C194 0.103(10) 0.085(8) 0.031(7) -0.028(6) -0.019(6) -0.019(7)
C199 0.150(15) 0.125(12) 0.087(10) -0.051(9) -0.022(9) 0.024(11)
C200 0.125(14) 0.111(11) 0.171(16) -0.061(10) -0.057(12) 0.030(10)
C201 0.121(14) 0.119(12) 0.147(14) 0.010(10) -0.055(12) -0.019(10)
C202 0.26(3) 0.27(2) 0.095(12) -0.061(14) -0.078(15) 0.14(2)
C203 0.094(11) 0.129(11) 0.073(9) -0.007(8) -0.042(8) 0.012(9)
O15 0.118(8) 0.108(6) 0.074(6) -0.014(5) -0.036(5) 0.009(6)
C205 0.101(11) 0.079(8) 0.072(8) -0.002(7) -0.022(7) -0.018(8)
C206 0.080(10) 0.100(10) 0.084(8) -0.026(7) -0.031(7) 0.024(8)
C207 0.100(12) 0.27(2) 0.043(8) 0.020(10) -0.022(8) -0.070(13)
C208 0.158(17) 0.114(12) 0.112(12) -0.030(10) -0.047(12) -0.017(11)
C209 0.39(4) 0.20(2) 0.171(18) 0.079(16) -0.21(2) -0.07(2)
C210 0.22(2) 0.23(2) 0.128(14) 0.103(14) -0.105(14) -0.108(17)
C211 0.085(11) 0.125(12) 0.128(12) -0.051(9) 0.002(9) -0.036(9)
C212 0.136(14) 0.155(13) 0.079(9) 0.036(9) -0.061(11) -0.033(12)
C213 0.079(9) 0.083(8) 0.072(8) -0.006(7) -0.042(7) 0.007(7)
C214 0.26(2) 0.077(9) 0.107(11) -0.024(8) -0.115(13) 0.034(11)

loop_
_atom_type_symbol
_atom_type_description
_atom_type_scat_dispersion_real
_atom_type_scat_dispersion_imag
_atom_type_scat_source
C C 0.0033 0.0016 'International Tables Vol C Tables 4.2.6.8 and 6.1.1.4'
H H 0.0000 0.0000 'International Tables Vol C Tables 4.2.6.8 and 6.1.1.4'
N N 0.0061 0.0033 'International Tables Vol C Tables 4.2.6.8 and 6.1.1.4'
O O 0.0106 0.0060 'International Tables Vol C Tables 4.2.6.8 and 6.1.1.4'
Zn Zn 0.2839 1.4301 'International Tables Vol C Tables 4.2.6.8 and 6.1.1.4'

loop_
_geom_angle_atom_site_label_1
_geom_angle_atom_site_label_2
_geom_angle_atom_site_label_3
_geom_angle
N1 Zn1 N4 88.9(3)
N1 Zn1 N3 161.1(2)
N4 Zn1 N3 88.5(2)
N1 Zn1 N2 88.8(3)
N4 Zn1 N2 167.3(2)
N3 Zn1 N2 89.6(3)
N1 Zn1 N9 98.9(2)
N4 Zn1 N9 96.4(2)
N3 Zn1 N9 99.9(2)
N2 Zn1 N9 96.3(2)
N6 Zn2 N8 160.8(2)
N6 Zn2 N7 89.8(2)
N8 Zn2 N7 89.0(2)
N6 Zn2 N5 88.5(2)
N8 Zn2 N5 88.2(3)
N7 Zn2 N5 166.5(2)
N6 Zn2 N10 100.2(2)
N8 Zn2 N10 99.0(2)
N7 Zn2 N10 96.3(2)
N5 Zn2 N10 97.2(2)
C199 O10 C202 109.4(11)
C203 C215 C206 98.7(9)
C210 O12 C207 95.2(11)
C211 O13 C214 98.8(12)
C1 N1 C4 106.6(6)
C1 N1 Zn1 127.6(5)
C4 N1 Zn1 124.8(5)
C9 N2 C6 106.9(6)
C9 N2 Zn1 121.0(5)
C6 N2 Zn1 121.7(5)
C11 N3 C14 108.0(6)
C11 N3 Zn1 124.5(5)
C14 N3 Zn1 125.8(5)
C19 N4 C16 108.2(6)
C19 N4 Zn1 120.0(5)
C16 N4 Zn1 119.3(5)
C93 N5 C96 108.6(6)
C93 N5 Zn2 119.9(5)
C96 N5 Zn2 119.7(5)
C101 N6 C98 105.1(6)
C101 N6 Zn2 125.8(5)
C98 N6 Zn2 126.8(5)
C106 N7 C103 107.7(6)
C106 N7 Zn2 122.2(5)
C103 N7 Zn2 121.1(5)
C108 N8 C111 107.0(6)
C108 N8 Zn2 123.4(5)
C111 N8 Zn2 127.5(5)
C185 N9 C189 114.0(9)
C185 N9 Zn1 121.1(6)
C189 N9 Zn1 124.9(7)
C194 N10 C190 112.6(7)
C194 N10 Zn2 124.3(5)
C190 N10 Zn2 122.7(6)
N1 C1 C20 122.4(7)
N1 C1 C2 110.4(7)
C20 C1 C2 126.8(8)
C3 C2 C1 106.3(7)
C3 C2 C21 123.3(7)
C1 C2 C21 129.6(8)
C2 C3 C4 106.0(7)
C2 C3 C27 126.7(8)
C4 C3 C27 125.6(8)
N1 C4 C5 124.7(7)
N1 C4 C3 110.4(7)
C5 C4 C3 124.4(7)
C6 C5 C4 123.7(7)
C6 C5 C33 119.2(7)
C4 C5 C33 116.9(7)
N2 C6 C5 121.7(7)
N2 C6 C7 109.0(6)
C5 C6 C7 129.3(7)
C8 C7 C6 108.0(7)
C8 C7 C39 123.3(8)
C6 C7 C39 128.5(8)
C7 C8 C9 105.3(7)
C7 C8 C45 125.1(7)
C9 C8 C45 127.7(7)
N2 C9 C10 122.9(7)
N2 C9 C8 110.5(6)
C10 C9 C8 126.6(8)
C11 C10 C9 124.2(8)
C11 C10 C51 121.0(7)
C9 C10 C51 114.8(7)
N3 C11 C10 124.5(7)
N3 C11 C12 109.6(6)
C10 C11 C12 125.8(7)
C13 C12 C11 106.3(6)
C13 C12 C57 126.0(7)
C11 C12 C57 126.7(7)
C12 C13 C14 108.2(6)
C12 C13 C63 126.5(7)
C14 C13 C63 124.6(7)
N3 C14 C15 122.4(7)
N3 C14 C13 107.4(6)
C15 C14 C13 130.1(7)
C14 C15 C16 123.8(7)
C14 C15 C69 118.1(6)
C16 C15 C69 118.0(7)
N4 C16 C15 122.6(7)
N4 C16 C17 108.7(6)
C15 C16 C17 128.7(7)
C18 C17 C75 125.4(7)
C18 C17 C16 105.5(7)
C75 C17 C16 127.5(7)
C17 C18 C19 108.1(7)
C17 C18 C81 125.7(7)
C19 C18 C81 124.9(7)
N4 C19 C20 125.4(7)
N4 C19 C18 108.6(7)
C20 C19 C18 125.7(7)
C1 C20 C19 122.8(7)
C1 C20 C87 120.8(7)
C19 C20 C87 116.4(7)
C22 C21 C26 117.5(9)
C22 C21 C2 120.6(8)
C26 C21 C2 121.8(9)
C21 C22 C23 126.1(11)
C24 C23 C22 114.8(15)
C23 C24 C25 124.1(15)
C24 C25 C26 117.9(13)
C21 C26 C25 119.4(11)
C28 C27 C32 118.7(8)
C28 C27 C3 119.9(7)
C32 C27 C3 121.2(8)
C27 C28 C29 123.0(8)
C30 C29 C28 118.2(9)
C31 C30 C29 120.7(10)
C30 C31 C32 120.5(10)
C27 C32 C31 118.8(9)
C38 C33 C34 118.6(7)
C38 C33 C5 123.3(7)
C34 C33 C5 118.1(7)
C35 C34 C33 118.9(7)
C34 C35 C36 121.3(8)
C37 C36 O1 124.3(8)
C37 C36 C35 119.9(7)
O1 C36 C35 115.8(7)
C36 C37 C38 120.2(8)
C33 C38 C37 121.0(8)
C40 C39 C44 119.1(8)
C40 C39 C7 121.5(8)
C44 C39 C7 119.2(8)
C39 C40 C41 120.2(9)
C42 C41 C40 116.2(10)
C43 C42 C41 124.4(10)
C42 C43 C44 119.6(10)
C43 C44 C39 120.3(9)
C50 C45 C46 118.0(9)
C50 C45 C8 124.8(9)
C46 C45 C8 116.8(9)
C45 C46 C47 120.8(12)
C48 C47 C46 119.8(13)
C47 C48 C49 119.9(13)
C48 C49 C50 119.2(12)
C45 C50 C49 122.2(11)
C52 C51 C56 117.1(8)
C52 C51 C10 120.8(8)
C56 C51 C10 122.0(8)
C51 C52 C53 122.6(8)
C54 C53 C52 117.1(8)
C55 C54 O2 124.9(7)
C55 C54 C53 121.2(8)
O2 C54 C53 113.9(7)
C54 C55 C56 122.1(8)
C51 C56 C55 119.8(8)
C58 C57 C62 118.0(8)
C58 C57 C12 126.0(7)
C62 C57 C12 116.0(7)
C57 C58 C59 121.0(9)
C60 C59 C58 120.5(10)
C61 C60 C59 119.6(9)
C60 C61 C62 119.5(8)
C57 C62 C61 121.4(8)
C64 C63 C68 117.5(8)
C64 C63 C13 120.2(9)
C68 C63 C13 122.1(8)
C63 C64 C65 120.4(10)
C66 C65 C64 120.5(11)
C65 C66 C67 118.6(11)
C68 C67 C66 121.3(11)
C67 C68 C63 121.6(10)
C70 C69 C74 117.8(7)
C70 C69 C15 119.5(7)
C74 C69 C15 122.6(7)
C69 C70 C71 122.4(8)
C72 C71 C70 118.1(8)
C71 C72 C73 121.5(7)
C71 C72 O3 116.8(8)
C73 C72 O3 121.6(8)
C72 C73 C74 118.7(8)
C69 C74 C73 121.4(8)
C76 C75 C80 118.4(8)
C76 C75 C17 122.8(9)
C80 C75 C17 118.7(8)
C75 C76 C77 123.0(10)
C76 C77 C78 118.7(10)
C79 C78 C77 121.0(11)
C78 C79 C80 117.7(11)
C75 C80 C79 121.2(10)
C86 C81 C82 118.8(8)
C86 C81 C18 125.7(8)
C82 C81 C18 115.5(9)
C83 C82 C81 119.1(10)
C84 C83 C82 120.0(10)
C83 C84 C85 124.1(9)
C86 C85 C84 116.1(9)
C85 C86 C81 121.9(8)
C88 C87 C92 115.9(8)
C88 C87 C20 121.9(7)
C92 C87 C20 122.1(7)
C89 C88 C87 123.2(9)
C88 C89 C90 118.0(8)
C91 C90 O4 121.8(8)
C91 C90 C89 121.7(8)
O4 C90 C89 116.5(9)
C92 C91 C90 118.8(8)
C91 C92 C87 122.4(8)
N5 C93 C112 123.7(7)
N5 C93 C94 108.8(7)
C112 C93 C94 127.4(8)
C95 C94 C93 108.2(8)
C95 C94 C113 127.2(7)
C93 C94 C113 122.6(8)
C94 C95 C96 105.2(7)
C94 C95 C119 123.6(8)
C96 C95 C119 129.9(8)
N5 C96 C97 123.6(7)
N5 C96 C95 108.8(6)
C97 C96 C95 127.6(7)
C96 C97 C98 123.8(7)
C96 C97 C125 117.6(7)
C98 C97 C125 118.6(7)
N6 C98 C97 121.1(7)
N6 C98 C99 109.1(6)
C97 C98 C99 129.5(7)
C100 C99 C98 107.1(6)
C100 C99 C131 123.8(7)
C98 C99 C131 128.8(6)
C99 C100 C101 107.2(7)
C99 C100 C137 127.0(7)
C101 C100 C137 123.8(7)
N6 C101 C100 111.3(6)
N6 C101 C102 122.0(7)
C100 C101 C102 126.4(8)
C103 C102 C101 124.0(7)
C103 C102 C143 118.6(7)
C101 C102 C143 117.3(7)
C102 C103 N7 124.8(7)
C102 C103 C104 126.6(8)
N7 C103 C104 108.6(6)
C105 C104 C103 106.4(7)
C105 C104 C149 125.0(7)
C103 C104 C149 127.3(7)
C104 C105 C106 106.8(7)
C104 C105 C155 123.3(7)
C106 C105 C155 129.0(8)
N7 C106 C107 121.5(7)
N7 C106 C105 110.2(7)
C107 C106 C105 128.3(7)
C108 C107 C106 123.9(7)
C108 C107 C161 115.6(7)
C106 C107 C161 120.4(7)
N8 C108 C107 125.2(7)
N8 C108 C109 109.7(6)
C107 C108 C109 124.7(7)
C110 C109 C167 129.4(7)
C110 C109 C108 106.0(6)
C167 C109 C108 122.8(7)
C109 C110 C173 125.1(7)
C109 C110 C111 106.7(7)
C173 C110 C111 127.9(7)
N8 C111 C112 121.2(7)
N8 C111 C110 110.4(6)
C112 C111 C110 128.2(8)
C93 C112 C111 124.0(7)
C93 C112 C179 117.7(7)
C111 C112 C179 118.3(7)
C114 C113 C118 117.1(9)
C114 C113 C94 119.0(8)
C118 C113 C94 123.9(8)
C113 C114 C115 124.1(10)
C116 C115 C114 118.6(11)
C117 C116 C115 118.7(11)
C116 C117 C118 123.1(10)
C117 C118 C113 118.4(9)
C120 C119 C124 118.9(8)
C120 C119 C95 119.5(7)
C124 C119 C95 121.6(8)
C119 C120 C121 120.8(9)
C122 C121 C120 119.0(11)
C123 C122 C121 120.2(10)
C122 C123 C124 121.1(11)
C123 C124 C119 119.7(10)
C126 C125 C130 120.1(7)
C126 C125 C97 121.5(7)
C130 C125 C97 118.3(7)
C125 C126 C127 121.9(8)
C126 C127 C128 118.2(8)
C127 C128 O5 117.7(8)
C127 C128 C129 121.8(8)
O5 C128 C129 120.4(8)
C128 C129 C130 117.2(8)
C125 C130 C129 120.6(8)
C136 C131 C132 119.3(8)
C136 C131 C99 120.7(7)
C132 C131 C99 119.8(8)
C133 C132 C131 120.9(9)
C132 C133 C134 121.0(10)
C133 C134 C135 120.3(9)
C134 C135 C136 119.4(9)
C131 C136 C135 118.9(9)
C142 C137 C138 119.5(8)
C142 C137 C100 116.5(8)
C138 C137 C100 124.0(7)
C137 C138 C139 119.2(8)
C140 C139 C138 120.9(8)
C141 C140 C139 118.5(9)
C140 C141 C142 120.8(9)
C137 C142 C141 121.1(9)
C144 C143 C148 119.2(8)
C144 C143 C102 121.2(7)
C148 C143 C102 119.6(7)
C145 C144 C143 119.8(8)
C144 C145 C146 120.8(7)
C147 C146 O6 124.5(9)
C147 C146 C145 118.6(8)
O6 C146 C145 116.8(8)
C146 C147 C148 123.4(8)
C147 C148 C143 118.1(8)
C154 C149 C150 118.8(8)
C154 C149 C104 122.2(8)
C150 C149 C104 119.0(7)
C151 C150 C149 119.4(9)
C150 C151 C152 122.1(10)
C153 C152 C151 118.1(11)
C152 C153 C154 120.5(11)
C149 C154 C153 121.0(10)
C160 C155 C156 118.9(8)
C160 C155 C105 120.0(8)
C156 C155 C105 121.1(7)
C155 C156 C157 121.0(9)
C158 C157 C156 118.5(10)
C157 C158 C159 120.7(9)
C160 C159 C158 119.9(10)
C159 C160 C155 120.9(10)
C166 C161 C162 118.5(7)
C166 C161 C107 123.7(7)
C162 C161 C107 117.6(7)
C163 C162 C161 119.0(7)
C164 C163 C162 120.7(8)
O7 C164 C163 117.2(8)
O7 C164 C165 122.3(8)
C163 C164 C165 120.4(8)
C166 C165 C164 119.7(8)
C165 C166 C161 121.6(8)
C172 C167 C168 117.3(8)
C172 C167 C109 118.6(8)
C168 C167 C109 124.0(8)
C169 C168 C167 121.0(8)
C168 C169 C170 120.2(9)
C171 C170 C169 118.8(9)
C172 C171 C170 121.0(9)
C171 C172 C167 121.6(9)
C178 C173 C174 117.2(8)
C178 C173 C110 123.3(8)
C174 C173 C110 119.5(8)
C175 C174 C173 122.2(9)
C176 C175 C174 120.0(9)
C175 C176 C177 120.7(9)
C176 C177 C178 119.2(9)
C173 C178 C177 120.4(9)
C180 C179 C184 117.9(8)
C180 C179 C112 122.1(7)
C184 C179 C112 120.0(7)
C181 C180 C179 121.8(8)
C180 C181 C182 119.7(8)
C183 C182 C181 121.3(8)
C183 C182 O8 119.7(8)
C181 C182 O8 119.0(8)
C182 C183 C184 118.0(8)
C179 C184 C183 121.2(8)
N9 C185 C186 127.3(10)
C187 C186 C185 117.0(10)
C188 C187 C186 116.0(8)
C188 C187 C192 122.8(7)
C186 C187 C192 121.1(8)
C187 C188 C189 119.5(10)
N9 C189 C188 125.5(11)
N10 C190 C191 123.9(9)
C192 C191 C190 120.7(10)
C193 C192 C191 116.4(8)
C193 C192 C187 123.1(8)
C191 C192 C187 120.6(8)
C192 C193 C194 119.7(9)
N10 C194 C193 126.5(8)
O10 C199 C200 109.5(12)
C199 C200 C201 108.0(12)
C200 C201 C202 101.0(12)
O10 C202 C201 109.8(12)
O15 C203 C215 105.4(9)
C205 O15 C203 108.3(9)
O15 C205 C206 106.3(9)
C205 C206 C215 103.5(10)
C208 C207 O12 107.7(10)
C209 C208 C207 105.6(16)
C208 C209 C210 112.2(16)
C209 C210 O12 104.5(12)
C212 C211 O13 100.4(12)
C213 C212 C211 106.3(13)
C212 C213 C214 109.2(12)
C213 C214 O13 102.4(11)

loop_
_geom_bond_atom_site_label_1
_geom_bond_atom_site_label_2
_geom_bond_distance
Zn1 N1 2.043(6)
Zn1 N4 2.060(6)
Zn1 N3 2.070(6)
Zn1 N2 2.085(6)
Zn1 N9 2.106(6)
Zn2 N6 2.023(6)
Zn2 N8 2.042(6)
Zn2 N7 2.067(6)
Zn2 N5 2.080(6)
Zn2 N10 2.157(6)
O1 C36 1.372(9)
O2 C54 1.392(9)
O3 C72 1.415(9)
O4 C90 1.385(10)
O5 C128 1.387(9)
O6 C146 1.367(9)
O7 C164 1.369(9)
O8 C182 1.403(10)
O10 C199 1.373(13)
O10 C202 1.410(17)
C215 C203 1.495(15)
C215 C206 1.567(15)
O12 C210 1.567(17)
O12 C207 1.572(16)
O13 C211 1.509(17)
O13 C214 1.527(18)
N1 C1 1.358(9)
N1 C4 1.369(9)
N2 C9 1.366(9)
N2 C6 1.385(9)
N3 C11 1.361(9)
N3 C14 1.381(9)
N4 C19 1.348(10)
N4 C16 1.375(9)
N5 C93 1.363(9)
N5 C96 1.370(9)
N6 C101 1.377(9)
N6 C98 1.407(9)
N7 C106 1.366(9)
N7 C103 1.370(9)
N8 C108 1.360(9)
N8 C111 1.384(10)
N9 C185 1.238(12)
N9 C189 1.275(13)
N10 C194 1.287(11)
N10 C190 1.334(11)
C1 C20 1.398(10)
C1 C2 1.440(10)
C2 C3 1.386(10)
C2 C21 1.490(11)
C3 C4 1.435(10)
C3 C27 1.475(11)
C4 C5 1.424(10)
C5 C6 1.420(11)
C5 C33 1.482(10)
C6 C7 1.454(11)
C7 C8 1.372(11)
C7 C39 1.483(11)
C8 C9 1.471(10)
C8 C45 1.477(11)
C9 C10 1.426(11)
C10 C11 1.407(10)
C10 C51 1.484(11)
C11 C12 1.447(10)
C12 C13 1.358(10)
C12 C57 1.514(11)
C13 C14 1.458(10)
C13 C63 1.505(11)
C14 C15 1.399(10)
C15 C16 1.435(10)
C15 C69 1.483(10)
C16 C17 1.479(11)
C17 C18 1.355(10)
C17 C75 1.471(11)
C18 C19 1.466(10)
C18 C81 1.512(11)
C19 C20 1.434(10)
C20 C87 1.485(11)
C21 C22 1.374(12)
C21 C26 1.390(12)
C22 C23 1.384(17)
C23 C24 1.37(2)
C24 C25 1.39(2)
C25 C26 1.438(17)
C27 C28 1.370(11)
C27 C32 1.383(11)
C28 C29 1.384(11)
C29 C30 1.379(14)
C30 C31 1.361(15)
C31 C32 1.422(13)
C33 C38 1.375(10)
C33 C34 1.450(10)
C34 C35 1.365(10)
C35 C36 1.417(11)
C36 C37 1.347(11)
C37 C38 1.415(10)
C39 C40 1.377(11)
C39 C44 1.396(11)
C40 C41 1.431(12)
C41 C42 1.382(15)
C42 C43 1.313(14)
C43 C44 1.382(12)
C45 C50 1.377(12)
C45 C46 1.400(12)
C46 C47 1.412(15)
C47 C48 1.387(18)
C48 C49 1.393(17)
C49 C50 1.403(14)
C51 C52 1.386(11)
C51 C56 1.388(11)
C52 C53 1.402(12)
C53 C54 1.398(11)
C54 C55 1.308(10)
C55 C56 1.400(11)
C57 C58 1.332(11)
C57 C62 1.385(10)
C58 C59 1.388(12)
C59 C60 1.366(13)
C60 C61 1.339(12)
C61 C62 1.387(12)
C63 C64 1.379(12)
C63 C68 1.402(12)
C64 C65 1.413(13)
C65 C66 1.376(16)
C66 C67 1.378(15)
C67 C68 1.356(12)
C69 C70 1.378(10)
C69 C74 1.380(10)
C70 C71 1.399(10)
C71 C72 1.372(11)
C72 C73 1.381(11)
C73 C74 1.402(10)
C75 C76 1.335(12)
C75 C80 1.393(12)
C76 C77 1.357(12)
C77 C78 1.407(15)
C78 C79 1.356(15)
C79 C80 1.409(12)
C81 C86 1.411(12)
C81 C82 1.413(12)
C82 C83 1.385(13)
C83 C84 1.336(14)
C84 C85 1.409(13)
C85 C86 1.376(11)
C87 C88 1.399(11)
C87 C92 1.411(11)
C88 C89 1.357(12)
C89 C90 1.402(12)
C90 C91 1.367(11)
C91 C92 1.367(11)
C93 C112 1.407(10)
C93 C94 1.438(10)
C94 C95 1.383(11)
C94 C113 1.528(12)
C95 C96 1.473(11)
C95 C119 1.476(11)
C96 C97 1.395(10)
C97 C98 1.420(11)
C97 C125 1.519(10)
C98 C99 1.463(10)
C99 C100 1.356(10)
C99 C131 1.495(10)
C100 C101 1.435(10)
C100 C137 1.542(11)
C101 C102 1.450(10)
C102 C103 1.370(10)
C102 C143 1.505(11)
C103 C104 1.491(10)
C104 C105 1.366(10)
C104 C149 1.491(11)
C105 C106 1.458(10)
C105 C155 1.476(11)
C106 C107 1.415(11)
C107 C108 1.388(11)
C107 C161 1.512(10)
C108 C109 1.510(11)
C109 C110 1.368(10)
C109 C167 1.447(10)
C110 C173 1.460(11)
C110 C111 1.472(10)
C111 C112 1.409(10)
C112 C179 1.471(11)
C113 C114 1.347(11)
C113 C118 1.391(12)
C114 C115 1.367(14)
C115 C116 1.362(14)
C116 C117 1.343(14)
C117 C118 1.378(13)
C119 C120 1.376(11)
C119 C124 1.394(12)
C120 C121 1.409(12)
C121 C122 1.375(15)
C122 C123 1.363(15)
C123 C124 1.389(13)
C125 C126 1.351(10)
C125 C130 1.377(10)
C126 C127 1.377(11)
C127 C128 1.382(11)
C128 C129 1.402(11)
C129 C130 1.402(10)
C131 C136 1.377(10)
C131 C132 1.398(11)
C132 C133 1.350(12)
C133 C134 1.363(14)
C134 C135 1.378(14)
C135 C136 1.426(12)
C137 C142 1.366(11)
C137 C138 1.373(11)
C138 C139 1.407(11)
C139 C140 1.376(11)
C140 C141 1.370(12)
C141 C142 1.376(12)
C143 C144 1.409(10)
C143 C148 1.419(11)
C144 C145 1.377(11)
C145 C146 1.411(11)
C146 C147 1.343(11)
C147 C148 1.390(11)
C149 C154 1.362(11)
C149 C150 1.379(11)
C150 C151 1.377(13)
C151 C152 1.415(16)
C152 C153 1.318(17)
C153 C154 1.435(15)
C155 C160 1.387(11)
C155 C156 1.396(12)
C156 C157 1.414(12)
C157 C158 1.369(14)
C158 C159 1.413(15)
C159 C160 1.366(12)
C161 C166 1.398(10)
C161 C162 1.428(11)
C162 C163 1.391(10)
C163 C164 1.370(11)
C164 C165 1.406(11)
C165 C166 1.355(10)
C167 C172 1.374(12)
C167 C168 1.410(11)
C168 C169 1.370(11)
C169 C170 1.385(13)
C170 C171 1.378(13)
C171 C172 1.363(11)
C173 C178 1.397(11)
C173 C174 1.412(12)
C174 C175 1.368(12)
C175 C176 1.360(12)
C176 C177 1.391(13)
C177 C178 1.415(12)
C179 C180 1.389(11)
C179 C184 1.411(11)
C180 C181 1.377(11)
C181 C182 1.402(12)
C182 C183 1.378(12)
C183 C184 1.425(11)
C185 C186 1.435(14)
C186 C187 1.367(12)
C187 C188 1.336(11)
C187 C192 1.471(11)
C188 C189 1.415(14)
C190 C191 1.376(13)
C191 C192 1.346(12)
C192 C193 1.311(11)
C193 C194 1.389(12)
C199 C200 1.472(17)
C200 C201 1.521(17)
C201 C202 1.53(2)
C203 O15 1.474(13)
O15 C205 1.435(12)
C205 C206 1.508(14)
C207 C208 1.371(5)
C208 C209 1.336(17)
C209 C210 1.46(2)
C211 C212 1.504(18)
C212 C213 1.394(14)
C213 C214 1.460(16)

loop_
_geom_torsion_atom_site_label_1
_geom_torsion_atom_site_label_2
_geom_torsion_atom_site_label_3
_geom_torsion_atom_site_label_4
_geom_torsion
C4 N1 C1 C20 167.4(6)
Zn1 N1 C1 C20 -23.6(9)
C4 N1 C1 C2 -4.9(7)
Zn1 N1 C1 C2 164.1(5)
N1 C1 C2 C3 3.0(8)
C20 C1 C2 C3 -168.9(7)
N1 C1 C2 C21 -166.7(7)
C20 C1 C2 C21 21.3(12)
C1 C2 C3 C4 0.1(7)
C21 C2 C3 C4 170.7(7)
C1 C2 C3 C27 -165.7(7)
C21 C2 C3 C27 4.9(12)
C1 N1 C4 C5 -167.6(7)
Zn1 N1 C4 C5 23.0(9)
C1 N1 C4 C3 5.0(7)
Zn1 N1 C4 C3 -164.4(4)
C2 C3 C4 N1 -3.2(7)
C27 C3 C4 N1 162.8(7)
C2 C3 C4 C5 169.4(6)
C27 C3 C4 C5 -24.6(11)
N1 C4 C5 C6 -25.4(11)
C3 C4 C5 C6 163.0(7)
N1 C4 C5 C33 148.1(7)
C3 C4 C5 C33 -23.5(10)
C9 N2 C6 C5 -174.3(7)
Zn1 N2 C6 C5 40.5(9)
C9 N2 C6 C7 4.7(8)
Zn1 N2 C6 C7 -140.4(5)
C4 C5 C6 N2 -9.3(11)
C33 C5 C6 N2 177.3(6)
C4 C5 C6 C7 171.8(7)
C33 C5 C6 C7 -1.5(12)
N2 C6 C7 C8 -2.5(8)
C5 C6 C7 C8 176.5(7)
N2 C6 C7 C39 172.7(7)
C5 C6 C7 C39 -8.4(13)
C6 C7 C8 C9 -0.7(8)
C39 C7 C8 C9 -176.1(7)
C6 C7 C8 C45 164.5(8)
C39 C7 C8 C45 -11.0(13)
C6 N2 C9 C10 172.5(7)
Zn1 N2 C9 C10 -42.1(9)
C6 N2 C9 C8 -5.3(8)
Zn1 N2 C9 C8 140.2(5)
C7 C8 C9 N2 3.7(9)
C45 C8 C9 N2 -160.9(8)
C7 C8 C9 C10 -173.9(7)
C45 C8 C9 C10 21.5(13)
N2 C9 C10 C11 22.0(12)
C8 C9 C10 C11 -160.7(7)
N2 C9 C10 C51 -160.1(7)
C8 C9 C10 C51 17.3(11)
C14 N3 C11 C10 168.4(7)
Zn1 N3 C11 C10 -25.6(9)
C14 N3 C11 C12 -7.4(8)
Zn1 N3 C11 C12 158.6(4)
C9 C10 C11 N3 15.3(11)
C51 C10 C11 N3 -162.5(7)
C9 C10 C11 C12 -169.5(7)
C51 C10 C11 C12 12.7(11)
N3 C11 C12 C13 5.7(8)
C10 C11 C12 C13 -170.0(7)
N3 C11 C12 C57 -163.7(7)
C10 C11 C12 C57 20.5(11)
C11 C12 C13 C14 -1.8(8)
C57 C12 C13 C14 167.8(7)
C11 C12 C13 C63 -172.2(7)
C57 C12 C13 C63 -2.7(12)
C11 N3 C14 C15 -170.5(7)
Zn1 N3 C14 C15 23.7(10)
C11 N3 C14 C13 6.2(8)
Zn1 N3 C14 C13 -159.7(5)
C12 C13 C14 N3 -2.6(8)
C63 C13 C14 N3 168.1(7)
C12 C13 C14 C15 173.7(7)
C63 C13 C14 C15 -15.6(12)
N3 C14 C15 C16 -21.3(11)
C13 C14 C15 C16 162.9(7)
N3 C14 C15 C69 159.2(6)
C13 C14 C15 C69 -16.6(12)
C19 N4 C16 C15 -169.9(7)
Zn1 N4 C16 C15 48.0(9)
C19 N4 C16 C17 8.9(8)
Zn1 N4 C16 C17 -133.1(5)
C14 C15 C16 N4 -17.7(12)
C69 C15 C16 N4 161.8(7)
C14 C15 C16 C17 163.7(7)
C69 C15 C16 C17 -16.8(12)
N4 C16 C17 C18 -4.5(8)
C15 C16 C17 C18 174.2(7)
N4 C16 C17 C75 161.8(7)
C15 C16 C17 C75 -19.4(13)
C75 C17 C18 C19 -168.1(8)
C16 C17 C18 C19 -1.4(8)
C75 C17 C18 C81 -0.9(13)
C16 C17 C18 C81 165.8(8)
C16 N4 C19 C20 176.1(6)
Zn1 N4 C19 C20 -42.1(9)
C16 N4 C19 C18 -9.7(8)
Zn1 N4 C19 C18 132.0(5)
C17 C18 C19 N4 7.0(8)
C81 C18 C19 N4 -160.4(8)
C17 C18 C19 C20 -178.9(7)
C81 C18 C19 C20 13.7(12)
N1 C1 C20 C19 15.6(11)
C2 C1 C20 C19 -173.4(7)
N1 C1 C20 C87 -165.7(6)
C2 C1 C20 C87 5.3(11)
N4 C19 C20 C1 20.3(11)
C18 C19 C20 C1 -152.8(7)
N4 C19 C20 C87 -158.4(7)
C18 C19 C20 C87 28.4(10)
C3 C2 C21 C22 69.7(11)
C1 C2 C21 C22 -122.1(10)
C3 C2 C21 C26 -107.7(9)
C1 C2 C21 C26 60.5(12)
C26 C21 C22 C23 1.5(16)
C2 C21 C22 C23 -176.1(11)
C21 C22 C23 C24 -4(2)
C22 C23 C24 C25 2(2)
C23 C24 C25 C26 1(2)
C22 C21 C26 C25 2.3(14)
C2 C21 C26 C25 179.9(9)
C24 C25 C26 C21 -3.5(17)
C2 C3 C27 C28 106.2(10)
C4 C3 C27 C28 -56.9(11)
C2 C3 C27 C32 -77.4(11)
C4 C3 C27 C32 119.5(10)
C32 C27 C28 C29 1.3(13)
C3 C27 C28 C29 177.8(8)
C27 C28 C29 C30 -0.8(15)
C28 C29 C30 C31 -2(2)
C29 C30 C31 C32 4(2)
C28 C27 C32 C31 0.8(15)
C3 C27 C32 C31 -175.6(10)
C30 C31 C32 C27 -4(2)
C6 C5 C33 C38 -66.5(10)
C4 C5 C33 C38 119.7(8)
C6 C5 C33 C34 114.5(8)
C4 C5 C33 C34 -59.3(9)
C38 C33 C34 C35 -0.9(12)
C5 C33 C34 C35 178.2(8)
C33 C34 C35 C36 1.2(13)
C34 C35 C36 C37 -1.0(13)
C34 C35 C36 O1 179.0(8)
O1 C36 C37 C38 -179.5(8)
C35 C36 C37 C38 0.4(13)
C34 C33 C38 C37 0.4(12)
C5 C33 C38 C37 -178.7(7)
C36 C37 C38 C33 -0.1(12)
C8 C7 C39 C40 108.0(10)
C6 C7 C39 C40 -66.5(11)
C8 C7 C39 C44 -67.3(11)
C6 C7 C39 C44 118.2(9)
C44 C39 C40 C41 -3.8(12)
C7 C39 C40 C41 -179.2(8)
C39 C40 C41 C42 3.8(14)
C40 C41 C42 C43 -3.6(17)
C41 C42 C43 C44 3.2(18)
C42 C43 C44 C39 -3.0(15)
C40 C39 C44 C43 3.3(13)
C7 C39 C44 C43 178.8(8)
C7 C8 C45 C50 78.7(11)
C9 C8 C45 C50 -119.6(10)
C7 C8 C45 C46 -94.9(10)
C9 C8 C45 C46 66.9(11)
C50 C45 C46 C47 0.8(14)
C8 C45 C46 C47 174.9(9)
C45 C46 C47 C48 1.4(17)
C46 C47 C48 C49 -3.5(19)
C47 C48 C49 C50 3.5(18)
C46 C45 C50 C49 -0.9(13)
C8 C45 C50 C49 -174.4(8)
C48 C49 C50 C45 -1.2(15)
C11 C10 C51 C52 68.9(10)
C9 C10 C51 C52 -109.1(9)
C11 C10 C51 C56 -114.7(8)
C9 C10 C51 C56 67.3(10)
C56 C51 C52 C53 -1.9(12)
C10 C51 C52 C53 174.7(8)
C51 C52 C53 C54 0.9(12)
C52 C53 C54 C55 1.1(11)
C52 C53 C54 O2 -178.3(7)
O2 C54 C55 C56 177.2(7)
C53 C54 C55 C56 -2.1(12)
C52 C51 C56 C55 0.9(11)
C10 C51 C56 C55 -175.6(7)
C54 C55 C56 C51 1.1(12)
C13 C12 C57 C58 78.7(12)
C11 C12 C57 C58 -113.9(10)
C13 C12 C57 C62 -97.7(9)
C11 C12 C57 C62 69.8(10)
C62 C57 C58 C59 -1.0(14)
C12 C57 C58 C59 -177.3(9)
C57 C58 C59 C60 1.5(16)
C58 C59 C60 C61 -2.9(15)
C59 C60 C61 C62 3.8(15)
C58 C57 C62 C61 1.9(13)
C12 C57 C62 C61 178.6(8)
C60 C61 C62 C57 -3.4(14)
C12 C13 C63 C64 -58.8(11)
C14 C13 C63 C64 132.3(8)
C12 C13 C63 C68 117.0(9)
C14 C13 C63 C68 -52.0(11)
C68 C63 C64 C65 1.9(13)
C13 C63 C64 C65 177.9(8)
C63 C64 C65 C66 -0.7(15)
C64 C65 C66 C67 1.2(16)
C65 C66 C67 C68 -3.0(16)
C66 C67 C68 C63 4.4(14)
C64 C63 C68 C67 -3.8(13)
C13 C63 C68 C67 -179.6(8)
C14 C15 C69 C70 -49.2(9)
C16 C15 C69 C70 131.2(7)
C14 C15 C69 C74 133.9(8)
C16 C15 C69 C74 -45.6(10)
C74 C69 C70 C71 -1.3(11)
C15 C69 C70 C71 -178.3(7)
C69 C70 C71 C72 1.3(11)
C70 C71 C72 C73 0.9(12)
C70 C71 C72 O3 178.1(7)
C71 C72 C73 C74 -2.8(12)
O3 C72 C73 C74 -180.0(7)
C70 C69 C74 C73 -0.8(11)
C15 C69 C74 C73 176.1(7)
C72 C73 C74 C69 2.8(11)
C18 C17 C75 C76 123.3(10)
C16 C17 C75 C76 -40.5(12)
C18 C17 C75 C80 -53.8(11)
C16 C17 C75 C80 142.5(8)
C80 C75 C76 C77 0.1(13)
C17 C75 C76 C77 -177.0(8)
C75 C76 C77 C78 -1.4(14)
C76 C77 C78 C79 2.1(15)
C77 C78 C79 C80 -1.5(15)
C76 C75 C80 C79 0.5(12)
C17 C75 C80 C79 177.7(8)
C78 C79 C80 C75 0.2(14)
C17 C18 C81 C86 94.0(11)
C19 C18 C81 C86 -100.8(10)
C17 C18 C81 C82 -87.0(11)
C19 C18 C81 C82 78.1(11)
C86 C81 C82 C83 2.1(15)
C18 C81 C82 C83 -176.9(10)
C81 C82 C83 C84 -2.0(18)
C82 C83 C84 C85 2.3(19)
C83 C84 C85 C86 -2.6(16)
C84 C85 C86 C81 2.7(13)
C82 C81 C86 C85 -2.6(13)
C18 C81 C86 C85 176.4(8)
C1 C20 C87 C88 63.4(11)
C19 C20 C87 C88 -117.8(8)
C1 C20 C87 C92 -112.0(8)
C19 C20 C87 C92 66.7(10)
C92 C87 C88 C89 -0.7(13)
C20 C87 C88 C89 -176.4(8)
C87 C88 C89 C90 1.5(14)
C88 C89 C90 C91 -1.2(14)
C88 C89 C90 O4 178.5(8)
O4 C90 C91 C92 -179.6(7)
C89 C90 C91 C92 0.1(13)
C90 C91 C92 C87 0.7(12)
C88 C87 C92 C91 -0.5(12)
C20 C87 C92 C91 175.3(8)
C96 N5 C93 C112 170.9(6)
Zn2 N5 C93 C112 -46.3(8)
C96 N5 C93 C94 -6.1(7)
Zn2 N5 C93 C94 136.7(5)
N5 C93 C94 C95 3.9(8)
C112 C93 C94 C95 -172.9(7)
N5 C93 C94 C113 -160.9(7)
C112 C93 C94 C113 22.3(11)
C93 C94 C95 C96 -0.3(7)
C113 C94 C95 C96 163.6(7)
C93 C94 C95 C119 -168.6(7)
C113 C94 C95 C119 -4.7(12)
C93 N5 C96 C97 -170.2(6)
Zn2 N5 C96 C97 46.9(8)
C93 N5 C96 C95 5.9(7)
Zn2 N5 C96 C95 -137.0(5)
C94 C95 C96 N5 -3.4(7)
C119 C95 C96 N5 163.9(7)
C94 C95 C96 C97 172.5(7)
C119 C95 C96 C97 -20.2(12)
N5 C96 C97 C98 -19.7(10)
C95 C96 C97 C98 165.0(7)
N5 C96 C97 C125 159.5(6)
C95 C96 C97 C125 -15.8(10)
C101 N6 C98 C97 -170.6(6)
Zn2 N6 C98 C97 25.8(9)
C101 N6 C98 C99 3.3(7)
Zn2 N6 C98 C99 -160.4(4)
C96 C97 C98 N6 -19.5(10)
C125 C97 C98 N6 161.3(6)
C96 C97 C98 C99 168.0(7)
C125 C97 C98 C99 -11.3(11)
N6 C98 C99 C100 -0.5(7)
C97 C98 C99 C100 172.7(7)
N6 C98 C99 C131 173.1(7)
C97 C98 C99 C131 -13.6(12)
C98 C99 C100 C101 -2.4(7)
C131 C99 C100 C101 -176.4(6)
C98 C99 C100 C137 161.3(7)
C131 C99 C100 C137 -12.7(12)
C98 N6 C101 C100 -4.9(7)
Zn2 N6 C101 C100 159.0(4)
C98 N6 C101 C102 170.2(6)
Zn2 N6 C101 C102 -26.0(9)
C99 C100 C101 N6 4.7(8)
C137 C100 C101 N6 -159.7(6)
C99 C100 C101 C102 -170.1(7)
C137 C100 C101 C102 25.5(11)
N6 C101 C102 C103 20.6(11)
C100 C101 C102 C103 -165.1(7)
N6 C101 C102 C143 -158.9(6)
C100 C101 C102 C143 15.4(10)
C101 C102 C103 N7 14.6(11)
C143 C102 C103 N7 -165.9(7)
C101 C102 C103 C104 -166.4(7)
C143 C102 C103 C104 13.1(11)
C106 N7 C103 C102 173.4(7)
Zn2 N7 C103 C102 -38.7(9)
C106 N7 C103 C104 -5.8(7)
Zn2 N7 C103 C104 142.1(5)
C102 C103 C104 C105 -174.9(7)
N7 C103 C104 C105 4.3(8)
C102 C103 C104 C149 17.6(12)
N7 C103 C104 C149 -163.2(7)
C103 C104 C105 C106 -1.1(8)
C149 C104 C105 C106 166.8(7)
C103 C104 C105 C155 -171.4(7)
C149 C104 C105 C155 -3.6(12)
C103 N7 C106 C107 -172.9(6)
Zn2 N7 C106 C107 39.7(9)
C103 N7 C106 C105 5.2(8)
Zn2 N7 C106 C105 -142.2(5)
C104 C105 C106 N7 -2.4(8)
C155 C105 C106 N7 167.2(7)
C104 C105 C106 C107 175.4(7)
C155 C105 C106 C107 -15.0(13)
N7 C106 C107 C108 -10.1(11)
C105 C106 C107 C108 172.2(7)
N7 C106 C107 C161 173.6(6)
C105 C106 C107 C161 -4.1(11)
C111 N8 C108 C107 -167.5(7)
Zn2 N8 C108 C107 27.6(10)
C111 N8 C108 C109 5.5(8)
Zn2 N8 C108 C109 -159.3(5)
C106 C107 C108 N8 -26.9(12)
C161 C107 C108 N8 149.6(7)
C106 C107 C108 C109 161.1(7)
C161 C107 C108 C109 -22.4(11)
N8 C108 C109 C110 -3.9(8)
C107 C108 C109 C110 169.2(7)
N8 C108 C109 C167 161.8(7)
C107 C108 C109 C167 -25.2(11)
C167 C109 C110 C173 10.3(14)
C108 C109 C110 C173 174.7(7)
C167 C109 C110 C111 -163.7(8)
C108 C109 C110 C111 0.6(8)
C108 N8 C111 C112 170.5(6)
Zn2 N8 C111 C112 -25.5(10)
C108 N8 C111 C110 -5.2(8)
Zn2 N8 C111 C110 158.9(5)
C109 C110 C111 N8 2.7(8)
C173 C110 C111 N8 -171.1(8)
C109 C110 C111 C112 -172.5(7)
C173 C110 C111 C112 13.7(12)
N5 C93 C112 C111 22.6(10)
C94 C93 C112 C111 -161.1(7)
N5 C93 C112 C179 -155.8(7)
C94 C93 C112 C179 20.5(10)
N8 C111 C112 C93 16.3(11)
C110 C111 C112 C93 -168.9(7)
N8 C111 C112 C179 -165.3(7)
C110 C111 C112 C179 9.4(11)
C95 C94 C113 C114 -94.5(10)
C93 C94 C113 C114 67.3(11)
C95 C94 C113 C118 85.0(11)
C93 C94 C113 C118 -113.2(9)
C118 C113 C114 C115 1.1(15)
C94 C113 C114 C115 -179.4(10)
C113 C114 C115 C116 -1.0(19)
C114 C115 C116 C117 0.6(19)
C115 C116 C117 C118 -0.3(19)
C116 C117 C118 C113 0.4(16)
C114 C113 C118 C117 -0.7(14)
C94 C113 C118 C117 179.7(9)
C94 C95 C119 C120 122.7(9)
C96 C95 C119 C120 -42.5(12)
C94 C95 C119 C124 -56.8(11)
C96 C95 C119 C124 138.0(9)
C124 C119 C120 C121 -0.8(14)
C95 C119 C120 C121 179.7(8)
C119 C120 C121 C122 5.0(16)
C120 C121 C122 C123 -7.3(19)
C121 C122 C123 C124 5.6(19)
C122 C123 C124 C119 -1.4(16)
C120 C119 C124 C123 -1.0(14)
C95 C119 C124 C123 178.5(8)
C96 C97 C125 C126 131.1(8)
C98 C97 C125 C126 -49.6(10)
C96 C97 C125 C130 -51.0(10)
C98 C97 C125 C130 128.3(8)
C130 C125 C126 C127 5.3(12)
C97 C125 C126 C127 -176.8(8)
C125 C126 C127 C128 -2.2(13)
C126 C127 C128 O5 -178.8(8)
C126 C127 C128 C129 -2.1(14)
C127 C128 C129 C130 3.0(13)
O5 C128 C129 C130 179.6(8)
C126 C125 C130 C129 -4.2(12)
C97 C125 C130 C129 177.8(7)
C128 C129 C130 C125 0.1(12)
C100 C99 C131 C136 116.5(8)
C98 C99 C131 C136 -56.2(11)
C100 C99 C131 C132 -58.1(10)
C98 C99 C131 C132 129.2(8)
C136 C131 C132 C133 3.8(12)
C99 C131 C132 C133 178.5(7)
C131 C132 C133 C134 -1.1(14)
C132 C133 C134 C135 -1.1(15)
C133 C134 C135 C136 0.4(15)
C132 C131 C136 C135 -4.3(12)
C99 C131 C136 C135 -178.9(8)
C134 C135 C136 C131 2.3(13)
C99 C100 C137 C142 -97.6(9)
C101 C100 C137 C142 63.6(10)
C99 C100 C137 C138 82.0(10)
C101 C100 C137 C138 -116.8(8)
C142 C137 C138 C139 -2.6(11)
C100 C137 C138 C139 177.8(7)
C137 C138 C139 C140 1.9(12)
C138 C139 C140 C141 -0.1(12)
C139 C140 C141 C142 -0.9(13)
C138 C137 C142 C141 1.7(12)
C100 C137 C142 C141 -178.7(7)
C140 C141 C142 C137 0.1(13)
C103 C102 C143 C144 -113.3(8)
C101 C102 C143 C144 66.3(10)
C103 C102 C143 C148 66.8(10)
C101 C102 C143 C148 -113.6(8)
C148 C143 C144 C145 -3.5(11)
C102 C143 C144 C145 176.6(7)
C143 C144 C145 C146 2.7(11)
C144 C145 C146 C147 -1.0(12)
C144 C145 C146 O6 -178.0(7)
O6 C146 C147 C148 176.9(7)
C145 C146 C147 C148 0.2(12)
C146 C147 C148 C143 -1.0(12)
C144 C143 C148 C147 2.6(11)
C102 C143 C148 C147 -177.5(7)
C105 C104 C149 C154 76.2(11)
C103 C104 C149 C154 -118.5(9)
C105 C104 C149 C150 -101.0(10)
C103 C104 C149 C150 64.3(11)
C154 C149 C150 C151 -1.7(13)
C104 C149 C150 C151 175.6(8)
C149 C150 C151 C152 1.0(15)
C150 C151 C152 C153 1.1(18)
C151 C152 C153 C154 -2.3(18)
C150 C149 C154 C153 0.4(14)
C104 C149 C154 C153 -176.7(9)
C152 C153 C154 C149 1.7(17)
C104 C105 C155 C160 -68.5(10)
C106 C105 C155 C160 123.4(9)
C104 C105 C155 C156 111.5(10)
C106 C105 C155 C156 -56.5(11)
C160 C155 C156 C157 -0.3(12)
C105 C155 C156 C157 179.7(8)
C155 C156 C157 C158 -0.3(13)
C156 C157 C158 C159 1.6(15)
C157 C158 C159 C160 -2.4(15)
C158 C159 C160 C155 1.9(14)
C156 C155 C160 C159 -0.6(12)
C105 C155 C160 C159 179.5(8)
C108 C107 C161 C166 124.0(8)
C106 C107 C161 C166 -59.4(10)
C108 C107 C161 C162 -61.1(9)
C106 C107 C161 C162 115.4(8)
C166 C161 C162 C163 -2.1(11)
C107 C161 C162 C163 -177.2(7)
C161 C162 C163 C164 1.3(11)
C162 C163 C164 O7 177.8(7)
C162 C163 C164 C165 0.6(11)
O7 C164 C165 C166 -178.7(7)
C163 C164 C165 C166 -1.6(12)
C164 C165 C166 C161 0.7(11)
C162 C161 C166 C165 1.1(11)
C107 C161 C166 C165 175.9(7)
C110 C109 C167 C172 98.5(11)
C108 C109 C167 C172 -63.6(10)
C110 C109 C167 C168 -78.8(11)
C108 C109 C167 C168 119.2(9)
C172 C167 C168 C169 3.0(12)
C109 C167 C168 C169 -179.7(8)
C167 C168 C169 C170 -3.6(13)
C168 C169 C170 C171 3.5(15)
C169 C170 C171 C172 -3.0(16)
C170 C171 C172 C167 2.6(15)
C168 C167 C172 C171 -2.5(13)
C109 C167 C172 C171 180.0(8)
C109 C110 C173 C178 -118.6(9)
C111 C110 C173 C178 54.1(12)
C109 C110 C173 C174 60.5(12)
C111 C110 C173 C174 -126.8(8)
C178 C173 C174 C175 -1.2(13)
C110 C173 C174 C175 179.7(8)
C173 C174 C175 C176 -2.3(13)
C174 C175 C176 C177 6.1(14)
C175 C176 C177 C178 -6.3(15)
C174 C173 C178 C177 0.8(13)
C110 C173 C178 C177 179.9(8)
C176 C177 C178 C173 2.8(14)
C93 C112 C179 C180 -119.9(8)
C111 C112 C179 C180 61.6(10)
C93 C112 C179 C184 61.8(10)
C111 C112 C179 C184 -116.7(8)
C184 C179 C180 C181 2.4(12)
C112 C179 C180 C181 -175.9(8)
C179 C180 C181 C182 0.3(13)
C180 C181 C182 C183 -2.2(14)
C180 C181 C182 O8 176.3(8)
C181 C182 C183 C184 1.2(13)
O8 C182 C183 C184 -177.2(8)
C180 C179 C184 C183 -3.3(12)
C112 C179 C184 C183 175.0(8)
C182 C183 C184 C179 1.6(13)
C189 N9 C185 C186 9.1(18)
Zn1 N9 C185 C186 -172.5(10)
N9 C185 C186 C187 -5(2)
C185 C186 C187 C188 0.3(16)
C185 C186 C187 C192 176.6(10)
C186 C187 C188 C189 -0.3(16)
C192 C187 C188 C189 -176.5(10)
C185 N9 C189 C188 -8.9(17)
Zn1 N9 C189 C188 172.8(9)
C187 C188 C189 N9 4.9(19)
C194 N10 C190 C191 0.8(15)
Zn2 N10 C190 C191 174.8(9)
N10 C190 C191 C192 -1.1(18)
C190 C191 C192 C193 -1.2(16)
C190 C191 C192 C187 179.9(10)
C188 C187 C192 C193 -27.6(15)
C186 C187 C192 C193 156.4(11)
C188 C187 C192 C191 151.3(11)
C186 C187 C192 C191 -24.7(14)
C191 C192 C193 C194 3.4(16)
C187 C192 C193 C194 -177.7(9)
C190 N10 C194 C193 1.7(15)
Zn2 N10 C194 C193 -172.2(9)
C192 C193 C194 N10 -4.0(18)
C202 O10 C199 C200 -13.4(18)
O10 C199 C200 C201 5.6(17)
C199 C200 C201 C202 3.6(17)
C199 O10 C202 C201 16(2)
C200 C201 C202 O10 -12(2)
C206 C215 C203 O15 -40.0(11)
C215 C203 O15 C205 27.3(12)
C203 O15 C205 C206 -1.0(11)
O15 C205 C206 C215 -24.1(11)
C203 C215 C206 C205 38.9(11)
C210 O12 C207 C208 -36.6(17)
O12 C207 C208 C209 38(2)
C207 C208 C209 C210 -22(3)
C208 C209 C210 O12 -2(3)
C207 O12 C210 C209 22(2)
C214 O13 C211 C212 45.8(15)
O13 C211 C212 C213 -34.5(14)
C211 C212 C213 C214 7.8(15)
C212 C213 C214 O13 21.8(15)
C211 O13 C214 C213 -41.8(15)

loop_
_platon_squeeze_void_nr
_platon_squeeze_void_average_x
_platon_squeeze_void_average_y
_platon_squeeze_void_average_z
_platon_squeeze_void_volume
_platon_squeeze_void_count_electrons
_platon_squeeze_void_content
1 0.000 0.006 0.500 1209 12 ' '
2 -0.500 0.000 0.000 1114 93 ' '
3 0.352 0.364 0.042 134 1 ' '
4 0.491 0.519 0.556 7 0 ' '
5 0.509 0.481 0.444 7 0 ' '
6 0.648 0.636 0.958 134 1 ' '
